data_4335091
loop_
_publ_author_name
'Guohui Sima'
'Qiang Li'
'Yi Zhu'
'Chunlin Lv'
'Rao Naumaan Nasim Khan'
'Jian Hao'
'Jin Zhang'
'Yongge Wei'

_publ_contact_author_address
;
Department of Chemistry
Tsinghua University
Beijing 100084
P. R. China
;
_publ_contact_author_email 'yonggewei@mail.tsinghua.edu.cn, jinjin_eva@163.com'
_publ_contact_author_name 'Yongge Wei, Jin Zhang'
_publ_section_title
;
 Organoimido-Derivatized Hexamolybdates with a Remote Carboxyl Group:
 Syntheses and Structural Characterizations
;
_journal_name_full 'Inorganic Chemistry'
_journal_page_first 6551
_journal_page_last 6558
_journal_paper_doi 10.1021/ic4005278
_journal_volume 52
_journal_year 2013
_chemical_formula_sum 'C40 H79 Mo6 N3 O20'
_chemical_formula_weight 1497.70
_chemical_name_systematic
; 
 ? 
;
_space_group_IT_number 14
_symmetry_cell_setting monoclinic
_symmetry_space_group_name_Hall '-P 2ybc'
_symmetry_space_group_name_H-M 'P 1 21/c 1'
_atom_sites_solution_hydrogens geom
_atom_sites_solution_primary direct
_atom_sites_solution_secondary difmap
_audit_creation_method SHELXL-97
_cell_angle_alpha 90.00
_cell_angle_beta 92.2844(19)
_cell_angle_gamma 90.00
_cell_formula_units_Z 8
_cell_length_a 37.0279(7)
_cell_length_b 12.3515(3)
_cell_length_c 24.2391(5)
_cell_measurement_reflns_used 22792
_cell_measurement_temperature 104.3
_cell_measurement_theta_max 29.3228
_cell_measurement_theta_min 3.0762
_cell_volume 11076.9(4)
_computing_structure_refinement 'SHELXL-97 (Sheldrick, 1997)'
_computing_structure_solution 'SHELXS-97 (Sheldrick, 1990)'
_diffrn_ambient_temperature 104.3
_diffrn_detector_area_resol_mean 16.0971
_diffrn_measured_fraction_theta_full 0.998
_diffrn_measured_fraction_theta_max 0.998
_diffrn_measurement_device_type 'Xcalibur, Eos, Gemini'
_diffrn_measurement_method '\w scans'
_diffrn_radiation_monochromator graphite
_diffrn_radiation_source 'fine-focus sealed tube'
_diffrn_radiation_type MoK\a
_diffrn_radiation_wavelength 0.71073
_diffrn_reflns_av_R_equivalents 0.0363
_diffrn_reflns_av_sigmaI/netI 0.0388
_diffrn_reflns_limit_h_max 45
_diffrn_reflns_limit_h_min -45
_diffrn_reflns_limit_k_max 14
_diffrn_reflns_limit_k_min -15
_diffrn_reflns_limit_l_max 29
_diffrn_reflns_limit_l_min -29
_diffrn_reflns_number 71422
_diffrn_reflns_theta_full 26.00
_diffrn_reflns_theta_max 26.00
_diffrn_reflns_theta_min 3.08
_exptl_absorpt_coefficient_mu 1.388
_exptl_absorpt_correction_T_max 0.8737
_exptl_absorpt_correction_T_min 0.4897
_exptl_absorpt_correction_type multi-scan
_exptl_crystal_colour red
_exptl_crystal_density_diffrn 1.796
_exptl_crystal_description plate
_exptl_crystal_F_000 6016
_exptl_crystal_size_max 0.60
_exptl_crystal_size_mid 0.60
_exptl_crystal_size_min 0.10
_refine_diff_density_max 1.040
_refine_diff_density_min -1.429
_refine_diff_density_rms 0.134
_refine_ls_extinction_method none
_refine_ls_goodness_of_fit_ref 1.331
_refine_ls_hydrogen_treatment mixed
_refine_ls_matrix_type full
_refine_ls_number_parameters 1276
_refine_ls_number_reflns 21736
_refine_ls_number_restraints 25
_refine_ls_restrained_S_all 1.333
_refine_ls_R_factor_all 0.0614
_refine_ls_R_factor_gt 0.0538
_refine_ls_shift/su_max 0.076
_refine_ls_shift/su_mean 0.002
_refine_ls_structure_factor_coef Fsqd
_refine_ls_weighting_details 'calc w=1/[\s^2^(Fo^2^)+(0.1000P)^2^+0.0000P] where P=(Fo^2^+2Fc^2^)/3'
_refine_ls_weighting_scheme calc
_refine_ls_wR_factor_gt 0.1746
_refine_ls_wR_factor_ref 0.1796
_reflns_number_gt 19394
_reflns_number_total 21736
_reflns_threshold_expression >2sigma(I)
_cod_data_source_file ic4005278_si_002_1.cif
_cod_data_source_block compound4
_cod_original_cell_volume 11077.0(4)
_cod_database_code 4335091

loop_
_symmetry_equiv_pos_as_xyz
'x, y, z'
'-x, y+1/2, -z+1/2'
'-x, -y, -z'
'x, -y-1/2, z-1/2'

loop_
_atom_site_label
_atom_site_type_symbol
_atom_site_fract_x
_atom_site_fract_y
_atom_site_fract_z
_atom_site_U_iso_or_equiv
_atom_site_adp_type
_atom_site_occupancy
_atom_site_symmetry_multiplicity
_atom_site_calc_flag
_atom_site_refinement_flags
_atom_site_disorder_assembly
_atom_site_disorder_group
Mo1 Mo 0.085495(14) 0.88114(4) 0.39450(2) 0.02008(13) Uani 1 1 d . . .
Mo2 Mo 0.117373(14) 0.64658(4) 0.36339(2) 0.01952(13) Uani 1 1 d . . .
Mo3 Mo 0.169536(14) 0.86421(5) 0.36377(2) 0.01990(13) Uani 1 1 d . . .
Mo4 Mo 0.095343(14) 0.69967(4) 0.49134(2) 0.01838(13) Uani 1 1 d . . .
Mo5 Mo 0.147573(14) 0.91630(4) 0.49175(2) 0.01735(13) Uani 1 1 d . . .
Mo6 Mo 0.181062(14) 0.67826(4) 0.46024(2) 0.02033(13) Uani 1 1 d . . .
Mo7 Mo 0.382901(14) 0.55209(4) 0.28629(2) 0.01678(13) Uani 1 1 d . . .
Mo8 Mo 0.359558(13) 0.55514(4) 0.15640(2) 0.01466(12) Uani 1 1 d . . .
Mo9 Mo 0.328144(14) 0.73881(4) 0.24148(2) 0.01841(13) Uani 1 1 d . . .
Mo10 Mo 0.442996(14) 0.61733(4) 0.19908(2) 0.01904(13) Uani 1 1 d . . .
Mo11 Mo 0.411480(14) 0.80154(4) 0.28371(2) 0.01609(13) Uani 1 1 d . . .
Mo12 Mo 0.388044(15) 0.80711(4) 0.15076(2) 0.01904(13) Uani 1 1 d . . .
O1 O 0.13164(10) 0.7831(3) 0.42650(15) 0.0154(8) Uani 1 1 d . . .
O2 O 0.10483(13) 0.5465(4) 0.31922(19) 0.0302(11) Uani 1 1 d . . .
O3 O 0.19445(12) 0.9171(4) 0.31385(18) 0.0271(10) Uani 1 1 d . . .
O4 O 0.07058(13) 0.6429(4) 0.54042(18) 0.0282(10) Uani 1 1 d . . .
O5 O 0.16087(13) 1.0151(4) 0.53619(18) 0.0264(10) Uani 1 1 d . . .
O6 O 0.21681(12) 0.6047(4) 0.4829(2) 0.0320(11) Uani 1 1 d . . .
O7 O 0.07768(11) 0.7498(3) 0.35288(17) 0.0208(9) Uani 1 1 d . . .
O8 O 0.09050(12) 0.6068(3) 0.43148(18) 0.0220(9) Uani 1 1 d . . .
O9 O 0.15779(12) 0.5881(4) 0.40345(18) 0.0240(10) Uani 1 1 d . . .
O10 O 0.14666(12) 0.7354(4) 0.32331(18) 0.0245(10) Uani 1 1 d . . .
O11 O 0.06468(11) 0.8035(3) 0.45845(17) 0.0209(9) Uani 1 1 d . . .
O12 O 0.14418(12) 0.6367(3) 0.50625(18) 0.0228(10) Uani 1 1 d . . .
O13 O 0.19994(11) 0.7586(4) 0.39730(18) 0.0241(10) Uani 1 1 d . . .
O14 O 0.12205(12) 0.9271(3) 0.34734(17) 0.0218(9) Uani 1 1 d . . .
O15 O 0.10769(11) 0.9757(3) 0.45289(17) 0.0218(9) Uani 1 1 d . . .
O16 O 0.11855(11) 0.8261(3) 0.53256(17) 0.0189(9) Uani 1 1 d . . .
O17 O 0.18613(11) 0.8093(3) 0.50001(18) 0.0231(10) Uani 1 1 d . . .
O18 O 0.17516(12) 0.9559(3) 0.42373(18) 0.0228(10) Uani 1 1 d . . .
O19 O -0.0670(2) 1.2613(7) 0.2797(3) 0.087(3) Uani 1 1 d . . .
O20 O -0.02919(16) 1.1777(5) 0.2275(2) 0.0488(15) Uani 1 1 d . . .
H20 H -0.0397 1.2138 0.2034 0.073 Uiso 1 1 calc R . .
O21 O 0.38521(10) 0.6754(3) 0.22118(15) 0.0121(8) Uani 1 1 d . . .
O22 O 0.34083(11) 0.4655(3) 0.11057(17) 0.0217(9) Uani 1 1 d . . .
O23 O 0.28705(11) 0.7868(4) 0.25683(19) 0.0274(10) Uani 1 1 d . . .
O24 O 0.48435(12) 0.5722(4) 0.1822(2) 0.0306(11) Uani 1 1 d . . .
O25 O 0.43102(11) 0.8932(3) 0.32712(18) 0.0236(10) Uani 1 1 d . . .
O26 O 0.38912(14) 0.8994(4) 0.09956(19) 0.0307(11) Uani 1 1 d . . .
O27 O 0.36105(11) 0.4751(3) 0.22606(17) 0.0185(9) Uani 1 1 d . . .
O28 O 0.40955(11) 0.5255(3) 0.15291(16) 0.0172(8) Uani 1 1 d . . .
O29 O 0.36496(12) 0.6806(3) 0.11418(17) 0.0207(9) Uani 1 1 d . . .
O30 O 0.31784(11) 0.6271(3) 0.18785(17) 0.0207(9) Uani 1 1 d . . .
O31 O 0.43029(11) 0.5245(3) 0.25810(17) 0.0220(9) Uani 1 1 d . . .
O32 O 0.43222(12) 0.7274(4) 0.14452(18) 0.0243(10) Uani 1 1 d . . .
O33 O 0.34193(11) 0.8294(3) 0.18127(18) 0.0227(9) Uani 1 1 d . . .
O34 O 0.33749(11) 0.6310(3) 0.29535(17) 0.0209(9) Uani 1 1 d . . .
O35 O 0.40632(12) 0.6777(3) 0.32614(17) 0.0220(9) Uani 1 1 d . . .
O36 O 0.45351(11) 0.7289(4) 0.25080(19) 0.0233(10) Uani 1 1 d . . .
O37 O 0.40949(12) 0.8788(3) 0.21208(18) 0.0239(10) Uani 1 1 d . . .
O38 O 0.36110(11) 0.8311(3) 0.28735(17) 0.0208(9) Uani 1 1 d . . .
O39 O 0.34872(18) 0.1367(5) 0.4697(2) 0.0531(16) Uani 1 1 d . . .
O40 O 0.3672(2) 0.2067(5) 0.5498(2) 0.063(2) Uani 1 1 d . . .
H40 H 0.3634 0.1450 0.5605 0.095 Uiso 1 1 calc R . .
N1 N 0.04889(14) 0.9624(4) 0.3751(2) 0.0238(12) Uani 1 1 d . . .
N2 N 0.38202(15) 0.4670(4) 0.3435(2) 0.0239(12) Uani 1 1 d . . .
N3 N 0.18336(14) 0.7096(5) 0.1805(2) 0.0255(12) Uani 1 1 d . . .
N4 N 0.44255(13) 0.1822(4) 0.1870(2) 0.0186(11) Uani 1 1 d . . .
N5 N 0.30910(14) 0.8391(5) 0.4443(2) 0.0243(12) Uani 1 1 d . . .
N6 N 0.1067(2) 0.2862(5) 0.4435(4) 0.066(3) Uani 1 1 d . B .
C1 C 0.01928(17) 1.0299(6) 0.3725(3) 0.0270(15) Uani 1 1 d . . .
C2 C 0.00689(18) 1.0763(5) 0.3216(3) 0.0252(14) Uani 1 1 d . . .
C3 C -0.02293(18) 1.1461(6) 0.3231(3) 0.0268(14) Uani 1 1 d . . .
C4 C -0.0393(2) 1.1656(7) 0.3732(3) 0.0383(18) Uani 1 1 d . . .
H4 H -0.0592 1.2116 0.3736 0.046 Uiso 1 1 calc R . .
C5 C -0.0268(2) 1.1186(7) 0.4223(3) 0.0413(19) Uani 1 1 d . . .
H5 H -0.0381 1.1328 0.4551 0.050 Uiso 1 1 calc R . .
C6 C 0.0027(2) 1.0504(6) 0.4216(3) 0.0340(17) Uani 1 1 d . . .
H6 H 0.0114 1.0181 0.4541 0.041 Uiso 1 1 calc R . .
C7 C 0.0273(2) 1.0533(8) 0.2696(3) 0.053(2) Uani 1 1 d . . .
H7A H 0.0499 1.0185 0.2794 0.079 Uiso 1 1 calc R . .
H7B H 0.0319 1.1202 0.2509 0.079 Uiso 1 1 calc R . .
H7C H 0.0131 1.0068 0.2456 0.079 Uiso 1 1 calc R . .
C8 C -0.0421(2) 1.2009(7) 0.2751(3) 0.0363(17) Uani 1 1 d . . .
C9 C 0.38745(18) 0.4357(5) 0.3977(3) 0.0251(14) Uani 1 1 d . . .
C10 C 0.37190(17) 0.3376(5) 0.4157(3) 0.0222(13) Uani 1 1 d . . .
C11 C 0.37732(17) 0.3112(5) 0.4725(3) 0.0250(14) Uani 1 1 d . . .
C12 C 0.39684(18) 0.3800(6) 0.5070(3) 0.0279(15) Uani 1 1 d . . .
H12 H 0.4000 0.3622 0.5442 0.034 Uiso 1 1 calc R . .
C13 C 0.41211(19) 0.4759(6) 0.4878(3) 0.0312(16) Uani 1 1 d . . .
H13 H 0.4254 0.5206 0.5119 0.037 Uiso 1 1 calc R . .
C14 C 0.40743(18) 0.5033(5) 0.4338(3) 0.0291(15) Uani 1 1 d . . .
H14 H 0.4175 0.5669 0.4208 0.035 Uiso 1 1 calc R . .
C15 C 0.3500(2) 0.2722(6) 0.3746(3) 0.0339(16) Uani 1 1 d . . .
H15A H 0.3258 0.2651 0.3867 0.051 Uiso 1 1 calc R . .
H15B H 0.3606 0.2017 0.3713 0.051 Uiso 1 1 calc R . .
H15C H 0.3496 0.3078 0.3394 0.051 Uiso 1 1 calc R . .
C16 C 0.36297(19) 0.2104(6) 0.4955(3) 0.0266(14) Uani 1 1 d . . .
C17 C 0.20844(18) 0.7449(6) 0.1359(3) 0.0267(15) Uani 1 1 d . . .
H17A H 0.1941 0.7567 0.1022 0.032 Uiso 1 1 calc R . .
H17B H 0.2250 0.6859 0.1292 0.032 Uiso 1 1 calc R . .
C18 C 0.23057(19) 0.8464(6) 0.1481(3) 0.0276(15) Uani 1 1 d . . .
H18A H 0.2404 0.8439 0.1858 0.033 Uiso 1 1 calc R . .
H18B H 0.2152 0.9097 0.1444 0.033 Uiso 1 1 calc R . .
C19 C 0.26147(19) 0.8547(6) 0.1079(3) 0.0341(17) Uani 1 1 d . . .
H19A H 0.2783 0.7957 0.1150 0.041 Uiso 1 1 calc R . .
H19B H 0.2517 0.8470 0.0704 0.041 Uiso 1 1 calc R . .
C20 C 0.2814(2) 0.9604(7) 0.1131(4) 0.047(2) Uani 1 1 d . . .
H20A H 0.3029 0.9570 0.0924 0.070 Uiso 1 1 calc R . .
H20B H 0.2878 0.9739 0.1513 0.070 Uiso 1 1 calc R . .
H20C H 0.2662 1.0179 0.0990 0.070 Uiso 1 1 calc R . .
C21 C 0.20476(16) 0.6715(5) 0.2317(2) 0.0215(13) Uani 1 1 d . . .
H21A H 0.2202 0.7304 0.2445 0.026 Uiso 1 1 calc R . .
H21B H 0.1879 0.6570 0.2603 0.026 Uiso 1 1 calc R . .
C22 C 0.22805(17) 0.5720(6) 0.2252(3) 0.0268(15) Uani 1 1 d . . .
H22A H 0.2477 0.5884 0.2012 0.032 Uiso 1 1 calc R . .
H22B H 0.2137 0.5143 0.2082 0.032 Uiso 1 1 calc R . .
C23 C 0.24351(19) 0.5347(6) 0.2815(3) 0.0319(16) Uani 1 1 d . . .
H23A H 0.2571 0.5936 0.2987 0.038 Uiso 1 1 calc R . .
H23B H 0.2238 0.5169 0.3050 0.038 Uiso 1 1 calc R . .
C24 C 0.2677(2) 0.4377(6) 0.2768(4) 0.0412(19) Uani 1 1 d . . .
H24A H 0.2876 0.4555 0.2542 0.062 Uiso 1 1 calc R . .
H24B H 0.2543 0.3789 0.2602 0.062 Uiso 1 1 calc R . .
H24C H 0.2768 0.4167 0.3129 0.062 Uiso 1 1 calc R . .
C25 C 0.16023(17) 0.6187(5) 0.1561(3) 0.0241(14) Uani 1 1 d . . .
H25A H 0.1452 0.6485 0.1261 0.029 Uiso 1 1 calc R . .
H25B H 0.1762 0.5658 0.1402 0.029 Uiso 1 1 calc R . .
C26 C 0.1359(2) 0.5601(6) 0.1948(3) 0.0339(17) Uani 1 1 d . . .
H26A H 0.1187 0.6107 0.2095 0.041 Uiso 1 1 calc R . .
H26B H 0.1503 0.5303 0.2255 0.041 Uiso 1 1 calc R . .
C27 C 0.1157(2) 0.4691(7) 0.1644(3) 0.043(2) Uani 1 1 d . . .
H27A H 0.1018 0.4994 0.1333 0.052 Uiso 1 1 calc R . .
H27B H 0.1331 0.4188 0.1500 0.052 Uiso 1 1 calc R . .
C28 C 0.0905(2) 0.4082(8) 0.2004(4) 0.052(2) Uani 1 1 d . . .
H28A H 0.0774 0.3553 0.1786 0.078 Uiso 1 1 calc R . .
H28B H 0.0738 0.4579 0.2161 0.078 Uiso 1 1 calc R . .
H28C H 0.1043 0.3725 0.2295 0.078 Uiso 1 1 calc R . .
C29 C 0.16015(17) 0.8038(5) 0.1990(2) 0.0232(14) Uani 1 1 d . . .
H29A H 0.1445 0.7772 0.2272 0.028 Uiso 1 1 calc R . .
H29B H 0.1761 0.8574 0.2162 0.028 Uiso 1 1 calc R . .
C30 C 0.13689(18) 0.8599(6) 0.1557(3) 0.0296(15) Uani 1 1 d . . .
H30A H 0.1173 0.8129 0.1430 0.036 Uiso 1 1 calc R . .
H30B H 0.1511 0.8790 0.1243 0.036 Uiso 1 1 calc R . .
C31 C 0.1216(2) 0.9643(7) 0.1829(3) 0.047(2) Uani 1 1 d . . .
H31A H 0.1098 0.9439 0.2164 0.057 Uiso 1 1 calc R . .
H31B H 0.1416 1.0118 0.1932 0.057 Uiso 1 1 calc R . .
C32 C 0.0954(3) 1.0248(9) 0.1467(5) 0.067(3) Uani 1 1 d . . .
H32A H 0.1072 1.0498 0.1145 0.100 Uiso 1 1 calc R . .
H32B H 0.0863 1.0858 0.1665 0.100 Uiso 1 1 calc R . .
H32C H 0.0756 0.9781 0.1357 0.100 Uiso 1 1 calc R . .
C33 C 0.44800(16) 0.2322(5) 0.2452(2) 0.0191(12) Uani 1 1 d . . .
H33A H 0.4733 0.2507 0.2511 0.023 Uiso 1 1 calc R . .
H33B H 0.4342 0.2988 0.2465 0.023 Uiso 1 1 calc R . .
C34 C 0.43683(17) 0.1591(5) 0.2915(2) 0.0193(12) Uani 1 1 d . . .
H34A H 0.4496 0.0907 0.2897 0.023 Uiso 1 1 calc R . .
H34B H 0.4111 0.1445 0.2878 0.023 Uiso 1 1 calc R . .
C35 C 0.44559(18) 0.2137(5) 0.3464(3) 0.0254(14) Uani 1 1 d . . .
H35A H 0.4318 0.2801 0.3488 0.030 Uiso 1 1 calc R . .
H35B H 0.4710 0.2323 0.3489 0.030 Uiso 1 1 calc R . .
C36 C 0.4367(2) 0.1393(6) 0.3947(3) 0.0339(17) Uani 1 1 d . . .
H36A H 0.4119 0.1169 0.3910 0.051 Uiso 1 1 calc R . .
H36B H 0.4406 0.1776 0.4289 0.051 Uiso 1 1 calc R . .
H36C H 0.4521 0.0767 0.3945 0.051 Uiso 1 1 calc R . .
C37 C 0.46942(16) 0.0900(5) 0.1816(2) 0.0183(12) Uani 1 1 d . . .
H37A H 0.4638 0.0343 0.2082 0.022 Uiso 1 1 calc R . .
H37B H 0.4934 0.1171 0.1915 0.022 Uiso 1 1 calc R . .
C38 C 0.47024(16) 0.0382(5) 0.1246(2) 0.0203(13) Uani 1 1 d . . .
H38A H 0.4463 0.0121 0.1136 0.024 Uiso 1 1 calc R . .
H38B H 0.4773 0.0918 0.0978 0.024 Uiso 1 1 calc R . .
C39 C 0.49688(18) -0.0552(5) 0.1256(2) 0.0226(14) Uani 1 1 d . . .
H39A H 0.4906 -0.1062 0.1541 0.027 Uiso 1 1 calc R . .
H39B H 0.5210 -0.0281 0.1345 0.027 Uiso 1 1 calc R . .
C40 C 0.4966(2) -0.1130(6) 0.0702(3) 0.0301(16) Uani 1 1 d . . .
H40A H 0.4992 -0.0608 0.0413 0.045 Uiso 1 1 calc R . .
H40B H 0.4742 -0.1513 0.0645 0.045 Uiso 1 1 calc R . .
H40C H 0.5164 -0.1634 0.0699 0.045 Uiso 1 1 calc R . .
C41 C 0.44828(16) 0.2688(5) 0.1437(3) 0.0200(13) Uani 1 1 d . . .
H41A H 0.4324 0.3292 0.1509 0.024 Uiso 1 1 calc R . .
H41B H 0.4410 0.2394 0.1078 0.024 Uiso 1 1 calc R . .
C42 C 0.48689(17) 0.3119(5) 0.1408(3) 0.0241(14) Uani 1 1 d . . .
H42A H 0.5036 0.2520 0.1373 0.029 Uiso 1 1 calc R . .
H42B H 0.4935 0.3509 0.1744 0.029 Uiso 1 1 calc R . .
C43 C 0.48940(18) 0.3876(5) 0.0909(3) 0.0233(13) Uani 1 1 d . . .
H43A H 0.4715 0.4444 0.0938 0.028 Uiso 1 1 calc R . .
H43B H 0.5130 0.4215 0.0922 0.028 Uiso 1 1 calc R . .
C44 C 0.48355(19) 0.3309(6) 0.0356(3) 0.0345(17) Uani 1 1 d . . .
H44A H 0.4886 0.3805 0.0064 0.052 Uiso 1 1 calc R . .
H44B H 0.4589 0.3068 0.0316 0.052 Uiso 1 1 calc R . .
H44C H 0.4995 0.2698 0.0340 0.052 Uiso 1 1 calc R . .
C45 C 0.40445(15) 0.1378(5) 0.1792(3) 0.0187(12) Uani 1 1 d . . .
H45A H 0.4014 0.1112 0.1416 0.022 Uiso 1 1 calc R . .
H45B H 0.4021 0.0762 0.2036 0.022 Uiso 1 1 calc R . .
C46 C 0.37412(16) 0.2160(5) 0.1895(3) 0.0242(14) Uani 1 1 d . . .
H46A H 0.3757 0.2778 0.1650 0.029 Uiso 1 1 calc R . .
H46B H 0.3762 0.2420 0.2273 0.029 Uiso 1 1 calc R . .
C47 C 0.33811(18) 0.1597(7) 0.1796(4) 0.045(2) Uani 1 1 d . . .
H47A H 0.3359 0.1377 0.1412 0.054 Uiso 1 1 calc R . .
H47B H 0.3377 0.0947 0.2020 0.054 Uiso 1 1 calc R . .
C48 C 0.3063(2) 0.2286(8) 0.1926(6) 0.081(4) Uani 1 1 d . . .
H48A H 0.3064 0.2930 0.1704 0.122 Uiso 1 1 calc R . .
H48B H 0.3078 0.2481 0.2310 0.122 Uiso 1 1 calc R . .
H48C H 0.2844 0.1889 0.1848 0.122 Uiso 1 1 calc R . .
C49 C 0.30122(17) 0.7302(6) 0.4172(3) 0.0254(14) Uani 1 1 d . . .
H49A H 0.2769 0.7323 0.4007 0.030 Uiso 1 1 calc R . .
H49B H 0.3177 0.7206 0.3875 0.030 Uiso 1 1 calc R . .
C50 C 0.30426(17) 0.6324(6) 0.4547(3) 0.0281(15) Uani 1 1 d . . .
H50A H 0.2895 0.6430 0.4864 0.034 Uiso 1 1 calc R . .
H50B H 0.3291 0.6233 0.4679 0.034 Uiso 1 1 calc R . .
C51 C 0.2916(2) 0.5307(6) 0.4230(3) 0.0372(18) Uani 1 1 d . . .
H51A H 0.2684 0.5448 0.4045 0.045 Uiso 1 1 calc R . .
H51B H 0.3088 0.5139 0.3950 0.045 Uiso 1 1 calc R . .
C52 C 0.2883(2) 0.4341(6) 0.4614(4) 0.047(2) Uani 1 1 d . . .
H52A H 0.2843 0.3696 0.4399 0.071 Uiso 1 1 calc R . .
H52B H 0.2683 0.4451 0.4848 0.071 Uiso 1 1 calc R . .
H52C H 0.3102 0.4266 0.4837 0.071 Uiso 1 1 calc R . .
C53 C 0.28026(18) 0.8615(6) 0.4867(3) 0.0279(15) Uani 1 1 d . . .
H53A H 0.2568 0.8424 0.4702 0.033 Uiso 1 1 calc R . .
H53B H 0.2847 0.8141 0.5181 0.033 Uiso 1 1 calc R . .
C54 C 0.27841(18) 0.9770(6) 0.5075(3) 0.0291(15) Uani 1 1 d . . .
H54A H 0.2670 1.0229 0.4794 0.035 Uiso 1 1 calc R . .
H54B H 0.3026 1.0042 0.5156 0.035 Uiso 1 1 calc R . .
C55 C 0.25642(19) 0.9789(6) 0.5601(3) 0.0325(16) Uani 1 1 d . . .
H55A H 0.2338 0.9405 0.5534 0.039 Uiso 1 1 calc R . .
H55B H 0.2699 0.9423 0.5898 0.039 Uiso 1 1 calc R . .
C56 C 0.2487(2) 1.0937(7) 0.5772(4) 0.044(2) Uani 1 1 d . . .
H56A H 0.2361 1.1307 0.5473 0.066 Uiso 1 1 calc R . .
H56B H 0.2710 1.1303 0.5861 0.066 Uiso 1 1 calc R . .
H56C H 0.2339 1.0932 0.6089 0.066 Uiso 1 1 calc R . .
C57 C 0.34560(17) 0.8406(6) 0.4756(3) 0.0256(14) Uani 1 1 d . . .
H57A H 0.3450 0.7881 0.5053 0.031 Uiso 1 1 calc R . .
H57B H 0.3490 0.9115 0.4923 0.031 Uiso 1 1 calc R . .
C58 C 0.37830(17) 0.8158(6) 0.4408(3) 0.0293(16) Uani 1 1 d . . .
H58A H 0.3738 0.7502 0.4197 0.035 Uiso 1 1 calc R . .
H58B H 0.3819 0.8746 0.4151 0.035 Uiso 1 1 calc R . .
C59 C 0.41238(18) 0.8016(6) 0.4781(3) 0.0342(17) Uani 1 1 d . . .
H59A H 0.4080 0.7453 0.5049 0.041 Uiso 1 1 calc R . .
H59B H 0.4319 0.7774 0.4556 0.041 Uiso 1 1 calc R . .
C60 C 0.42410(18) 0.9022(6) 0.5083(3) 0.0320(16) Uani 1 1 d . . .
H60A H 0.4284 0.9586 0.4821 0.048 Uiso 1 1 calc R . .
H60B H 0.4459 0.8878 0.5298 0.048 Uiso 1 1 calc R . .
H60C H 0.4055 0.9245 0.5322 0.048 Uiso 1 1 calc R . .
C61 C 0.30919(18) 0.9261(6) 0.4010(3) 0.0310(16) Uani 1 1 d . A .
H61A H 0.3280 0.9098 0.3755 0.037 Uiso 1 1 calc R . .
H61B H 0.3154 0.9943 0.4188 0.037 Uiso 1 1 calc R . .
C62 C 0.2731(2) 0.9402(6) 0.3677(3) 0.0344(17) Uani 1 1 d . . .
H62A H 0.2534 0.9462 0.3928 0.041 Uiso 0.767(18) 1 calc PR A 1
H62B H 0.2686 0.8776 0.3443 0.041 Uiso 0.767(18) 1 calc PR A 1
H62C H 0.2711 0.8838 0.3399 0.041 Uiso 0.233(18) 1 d PR A 2
H62D H 0.2533 0.9308 0.3924 0.041 Uiso 0.233(18) 1 d PR A 2
C63A C 0.2749(7) 1.0454(16) 0.3312(9) 0.102(6) Uani 0.767(18) 1 d PD A 1
H63A H 0.2995 1.0578 0.3203 0.122 Uiso 0.767(18) 1 calc PR A 1
H63B H 0.2596 1.0376 0.2981 0.122 Uiso 0.767(18) 1 calc PR A 1
C63B C 0.2697(9) 1.037(3) 0.3426(15) 0.024(7) Uani 0.233(18) 1 d PDU A 2
H63C H 0.2727 1.0936 0.3700 0.028 Uiso 0.233(18) 1 calc PR A 2
H63D H 0.2456 1.0430 0.3259 0.028 Uiso 0.233(18) 1 calc PR A 2
C64A C 0.2621(5) 1.1401(12) 0.3657(7) 0.102(6) Uani 0.767(18) 1 d PD A 1
H64A H 0.2622 1.2051 0.3441 0.153 Uiso 0.767(18) 1 calc PR A 1
H64B H 0.2780 1.1487 0.3977 0.153 Uiso 0.767(18) 1 calc PR A 1
H64C H 0.2380 1.1260 0.3772 0.153 Uiso 0.767(18) 1 calc PR A 1
C64B C 0.2970(7) 1.054(2) 0.2985(11) 0.024(7) Uani 0.233(18) 1 d PDU A 2
H64D H 0.3141 0.9952 0.2997 0.035 Uiso 0.233(18) 1 calc PR A 2
H64E H 0.3095 1.1209 0.3050 0.035 Uiso 0.233(18) 1 calc PR A 2
H64F H 0.2847 1.0557 0.2629 0.035 Uiso 0.233(18) 1 calc PR A 2
C65 C 0.0865(3) 0.2136(6) 0.4804(4) 0.058(3) Uani 1 1 d . . .
H65A H 0.1038 0.1682 0.5007 0.069 Uiso 1 1 calc R . .
H65B H 0.0712 0.1663 0.4576 0.069 Uiso 1 1 calc R . .
C66 C 0.0624(3) 0.2710(7) 0.5227(5) 0.063(3) Uani 1 1 d . . .
H66A H 0.0769 0.3225 0.5441 0.075 Uiso 1 1 calc R . .
H66B H 0.0434 0.3110 0.5029 0.075 Uiso 1 1 calc R . .
C67 C 0.0456(3) 0.1920(7) 0.5612(4) 0.070(3) Uani 1 1 d . . .
H67A H 0.0647 0.1529 0.5810 0.084 Uiso 1 1 calc R . .
H67B H 0.0316 0.1398 0.5394 0.084 Uiso 1 1 calc R . .
C68 C 0.0213(3) 0.2419(8) 0.6027(5) 0.068(3) Uani 1 1 d . . .
H68A H 0.0034 0.2858 0.5839 0.101 Uiso 1 1 calc R . .
H68B H 0.0355 0.2859 0.6280 0.101 Uiso 1 1 calc R . .
H68C H 0.0097 0.1856 0.6227 0.101 Uiso 1 1 calc R . .
C69 C 0.0819(3) 0.3628(6) 0.4118(5) 0.058(3) Uani 1 1 d . . .
H69A H 0.0963 0.4077 0.3884 0.069 Uiso 1 1 calc R . .
H69B H 0.0705 0.4102 0.4379 0.069 Uiso 1 1 calc R . .
C70 C 0.0522(3) 0.3076(9) 0.3757(5) 0.069(3) Uani 1 1 d . . .
H70A H 0.0631 0.2602 0.3492 0.082 Uiso 1 1 calc R . .
H70B H 0.0370 0.2639 0.3987 0.082 Uiso 1 1 calc R . .
C71 C 0.0293(3) 0.3914(8) 0.3456(5) 0.069(3) Uani 1 1 d . . .
H71A H 0.0127 0.3557 0.3196 0.083 Uiso 1 1 calc R . .
H71B H 0.0448 0.4385 0.3249 0.083 Uiso 1 1 calc R . .
C72 C 0.0083(3) 0.4580(10) 0.3854(6) 0.083(4) Uani 1 1 d . . .
H72A H -0.0100 0.4984 0.3654 0.124 Uiso 1 1 calc R . .
H72B H 0.0244 0.5071 0.4048 0.124 Uiso 1 1 calc R . .
H72C H -0.0027 0.4110 0.4113 0.124 Uiso 1 1 calc R . .
C73 C 0.1258(3) 0.2134(9) 0.4046(7) 0.097(5) Uani 1 1 d . . .
H73A H 0.1081 0.1648 0.3874 0.116 Uiso 1 1 calc R . .
H73B H 0.1429 0.1695 0.4259 0.116 Uiso 1 1 calc R . .
C74 C 0.1456(4) 0.2700(9) 0.3595(8) 0.113(6) Uani 1 1 d . . .
H74A H 0.1643 0.3165 0.3759 0.136 Uiso 1 1 calc R . .
H74B H 0.1289 0.3148 0.3378 0.136 Uiso 1 1 calc R . .
C75 C 0.1633(5) 0.1838(15) 0.3212(8) 0.135(6) Uani 1 1 d U . .
H75A H 0.1807 0.1412 0.3429 0.162 Uiso 1 1 calc R . .
H75B H 0.1447 0.1350 0.3067 0.162 Uiso 1 1 calc R . .
C76 C 0.1826(5) 0.2376(14) 0.2723(10) 0.180(11) Uani 1 1 d . . .
H76A H 0.1648 0.2622 0.2452 0.269 Uiso 1 1 calc R . .
H76B H 0.1982 0.1857 0.2558 0.269 Uiso 1 1 calc R . .
H76C H 0.1967 0.2980 0.2858 0.269 Uiso 1 1 calc R . .
C77 C 0.1332(3) 0.3567(9) 0.4767(6) 0.085(4) Uani 1 1 d U . .
H77A H 0.1204 0.4209 0.4881 0.102 Uiso 0.596(15) 1 calc PR B 1
H77B H 0.1517 0.3803 0.4522 0.102 Uiso 0.596(15) 1 calc PR B 1
H77C H 0.1246 0.3745 0.5129 0.102 Uiso 0.404(15) 1 d PR B 2
H77D H 0.1380 0.4230 0.4569 0.102 Uiso 0.404(15) 1 d PR B 2
C78A C 0.1526(5) 0.3072(12) 0.5293(7) 0.060(4) Uani 0.596(15) 1 d P B 1
H78A H 0.1656 0.2424 0.5192 0.071 Uiso 0.596(15) 1 calc PR B 1
H78B H 0.1348 0.2869 0.5556 0.071 Uiso 0.596(15) 1 calc PR B 1
C78B C 0.1703(6) 0.2771(19) 0.4806(14) 0.067(6) Uani 0.404(15) 1 d P B 2
H78C H 0.1652 0.2076 0.4973 0.080 Uiso 0.404(15) 1 calc PR B 2
H78D H 0.1801 0.2658 0.4446 0.080 Uiso 0.404(15) 1 calc PR B 2
C79A C 0.1817(7) 0.3964(15) 0.5585(8) 0.060(4) Uani 0.596(15) 1 d P B 1
H79A H 0.2023 0.4079 0.5358 0.071 Uiso 0.596(15) 1 calc PR B 1
H79B H 0.1700 0.4653 0.5648 0.071 Uiso 0.596(15) 1 calc PR B 1
C79B C 0.1950(6) 0.3441(19) 0.5170(13) 0.067(6) Uani 0.404(15) 1 d P B 2
H79C H 0.2004 0.4110 0.4982 0.080 Uiso 0.404(15) 1 calc PR B 2
H79D H 0.2176 0.3053 0.5235 0.080 Uiso 0.404(15) 1 calc PR B 2
C80A C 0.1933(5) 0.3385(13) 0.6153(7) 0.060(4) Uani 0.596(15) 1 d P B 1
H80A H 0.2020 0.2669 0.6079 0.089 Uiso 0.596(15) 1 calc PR B 1
H80B H 0.1728 0.3339 0.6382 0.089 Uiso 0.596(15) 1 calc PR B 1
H80C H 0.2121 0.3797 0.6339 0.089 Uiso 0.596(15) 1 calc PR B 1
C80B C 0.1789(8) 0.371(2) 0.5730(16) 0.067(6) Uani 0.404(15) 1 d P B 2
H80D H 0.1606 0.4254 0.5678 0.100 Uiso 0.404(15) 1 calc PR B 2
H80E H 0.1976 0.3974 0.5980 0.100 Uiso 0.404(15) 1 calc PR B 2
H80F H 0.1684 0.3069 0.5880 0.100 Uiso 0.404(15) 1 calc PR B 2

loop_
_atom_site_aniso_label
_atom_site_aniso_U_11
_atom_site_aniso_U_22
_atom_site_aniso_U_33
_atom_site_aniso_U_23
_atom_site_aniso_U_13
_atom_site_aniso_U_12
Mo1 0.0184(3) 0.0208(3) 0.0206(3) 0.0017(2) -0.0046(2) 0.0029(2)
Mo2 0.0231(3) 0.0197(3) 0.0158(3) -0.0056(2) 0.0013(2) -0.0037(2)
Mo3 0.0217(3) 0.0247(3) 0.0135(3) -0.0012(2) 0.0019(2) -0.0060(2)
Mo4 0.0212(3) 0.0193(3) 0.0149(3) 0.0004(2) 0.0036(2) -0.0015(2)
Mo5 0.0235(3) 0.0158(3) 0.0125(2) -0.00199(19) -0.0022(2) -0.0010(2)
Mo6 0.0163(3) 0.0197(3) 0.0248(3) -0.0001(2) -0.0024(2) 0.0037(2)
Mo7 0.0235(3) 0.0138(3) 0.0128(2) 0.00071(19) -0.0022(2) -0.0006(2)
Mo8 0.0188(3) 0.0131(3) 0.0118(2) -0.00247(18) -0.00245(19) -0.0021(2)
Mo9 0.0158(3) 0.0209(3) 0.0185(3) -0.0027(2) 0.0004(2) 0.0037(2)
Mo10 0.0156(3) 0.0220(3) 0.0196(3) -0.0055(2) 0.0020(2) 0.0015(2)
Mo11 0.0209(3) 0.0135(3) 0.0136(2) -0.00360(19) -0.00208(19) -0.0025(2)
Mo12 0.0301(3) 0.0139(3) 0.0130(3) 0.00246(19) -0.0002(2) -0.0037(2)
O1 0.019(2) 0.017(2) 0.0102(19) 0.0004(16) -0.0012(16) -0.0013(17)
O2 0.039(3) 0.029(3) 0.024(2) -0.012(2) 0.005(2) -0.006(2)
O3 0.027(2) 0.037(3) 0.018(2) -0.001(2) 0.0041(18) -0.012(2)
O4 0.036(3) 0.028(3) 0.021(2) 0.0020(19) 0.005(2) -0.005(2)
O5 0.039(3) 0.020(2) 0.020(2) -0.0029(18) 0.0002(19) -0.004(2)
O6 0.023(2) 0.029(3) 0.043(3) 0.002(2) -0.009(2) 0.012(2)
O7 0.015(2) 0.027(2) 0.020(2) -0.0034(18) -0.0040(17) 0.0005(18)
O8 0.028(2) 0.014(2) 0.024(2) -0.0031(17) 0.0000(18) -0.0064(18)
O9 0.029(2) 0.021(2) 0.023(2) -0.0063(18) 0.0005(18) 0.0050(19)
O10 0.025(2) 0.030(3) 0.019(2) -0.0057(19) 0.0040(18) -0.004(2)
O11 0.017(2) 0.026(2) 0.019(2) 0.0000(18) 0.0038(17) 0.0050(18)
O12 0.026(2) 0.021(2) 0.021(2) 0.0061(18) -0.0025(18) 0.0009(19)
O13 0.017(2) 0.031(3) 0.025(2) -0.0029(19) 0.0068(18) 0.0025(19)
O14 0.027(2) 0.023(2) 0.015(2) 0.0049(17) -0.0026(17) -0.0003(19)
O15 0.024(2) 0.018(2) 0.023(2) -0.0017(18) 0.0009(18) 0.0016(18)
O16 0.019(2) 0.023(2) 0.014(2) -0.0019(17) -0.0005(16) 0.0004(18)
O17 0.025(2) 0.023(2) 0.020(2) 0.0034(18) -0.0098(18) -0.0007(19)
O18 0.028(2) 0.019(2) 0.021(2) 0.0042(18) -0.0016(18) -0.0073(19)
O19 0.096(6) 0.129(7) 0.036(4) 0.007(4) 0.002(4) 0.088(5)
O20 0.049(3) 0.066(4) 0.030(3) 0.006(3) -0.010(3) 0.022(3)
O21 0.0151(19) 0.010(2) 0.0113(19) -0.0027(15) -0.0021(15) -0.0015(16)
O22 0.026(2) 0.019(2) 0.020(2) -0.0075(18) -0.0045(18) -0.0040(18)
O23 0.018(2) 0.033(3) 0.032(3) -0.010(2) -0.0009(19) 0.006(2)
O24 0.018(2) 0.038(3) 0.036(3) -0.015(2) 0.0040(19) 0.001(2)
O25 0.022(2) 0.021(2) 0.027(2) -0.0112(19) -0.0057(18) -0.0009(18)
O26 0.048(3) 0.024(2) 0.020(2) 0.0092(19) 0.001(2) -0.005(2)
O27 0.022(2) 0.015(2) 0.019(2) 0.0004(17) -0.0007(17) -0.0006(18)
O28 0.020(2) 0.015(2) 0.016(2) -0.0032(16) 0.0026(16) 0.0014(17)
O29 0.033(2) 0.014(2) 0.015(2) 0.0037(16) -0.0027(18) 0.0002(19)
O30 0.021(2) 0.020(2) 0.021(2) -0.0010(17) -0.0055(17) -0.0010(18)
O31 0.024(2) 0.020(2) 0.022(2) -0.0020(18) -0.0032(17) 0.0101(19)
O32 0.027(2) 0.022(2) 0.025(2) 0.0013(19) 0.0099(19) -0.0028(19)
O33 0.026(2) 0.016(2) 0.026(2) 0.0026(18) -0.0012(18) 0.0062(18)
O34 0.023(2) 0.021(2) 0.019(2) 0.0043(17) 0.0057(17) -0.0002(18)
O35 0.031(2) 0.023(2) 0.012(2) -0.0041(17) -0.0021(17) 0.0005(19)
O36 0.014(2) 0.022(2) 0.034(3) -0.0064(19) -0.0055(18) -0.0025(18)
O37 0.032(2) 0.016(2) 0.024(2) 0.0022(18) 0.0029(19) -0.0056(19)
O38 0.024(2) 0.019(2) 0.020(2) -0.0059(17) 0.0022(17) 0.0029(18)
O39 0.077(4) 0.047(4) 0.035(3) 0.007(3) 0.003(3) -0.031(3)
O40 0.107(6) 0.051(4) 0.031(3) 0.013(3) -0.009(3) -0.037(4)
N1 0.020(3) 0.028(3) 0.023(3) -0.001(2) -0.009(2) 0.004(2)
N2 0.036(3) 0.024(3) 0.012(2) 0.004(2) -0.001(2) 0.007(2)
N3 0.025(3) 0.036(3) 0.014(3) 0.000(2) -0.004(2) -0.004(2)
N4 0.020(3) 0.013(3) 0.023(3) 0.000(2) -0.002(2) 0.003(2)
N5 0.018(3) 0.034(3) 0.022(3) -0.007(2) 0.006(2) -0.005(2)
N6 0.054(5) 0.014(3) 0.128(8) 0.016(4) -0.021(5) 0.002(3)
C1 0.025(3) 0.026(4) 0.030(4) 0.001(3) -0.010(3) 0.009(3)
C2 0.030(3) 0.026(4) 0.019(3) -0.001(3) -0.003(3) 0.001(3)
C3 0.027(3) 0.029(4) 0.024(3) -0.003(3) -0.005(3) 0.000(3)
C4 0.034(4) 0.041(5) 0.039(4) -0.003(4) 0.003(3) 0.015(4)
C5 0.052(5) 0.049(5) 0.023(4) -0.003(3) 0.010(3) 0.013(4)
C6 0.042(4) 0.039(4) 0.021(3) 0.004(3) 0.005(3) 0.010(3)
C7 0.056(5) 0.083(7) 0.019(4) 0.013(4) 0.006(3) 0.029(5)
C8 0.036(4) 0.046(5) 0.026(4) -0.004(3) -0.001(3) 0.005(4)
C9 0.031(3) 0.024(3) 0.020(3) 0.006(3) -0.001(3) 0.000(3)
C10 0.022(3) 0.027(3) 0.017(3) -0.001(3) 0.001(2) 0.003(3)
C11 0.025(3) 0.027(4) 0.022(3) -0.001(3) 0.000(3) 0.003(3)
C12 0.029(3) 0.038(4) 0.018(3) -0.008(3) 0.004(3) -0.004(3)
C13 0.035(4) 0.030(4) 0.027(4) -0.009(3) -0.009(3) -0.005(3)
C14 0.031(4) 0.017(3) 0.039(4) 0.006(3) 0.001(3) 0.001(3)
C15 0.044(4) 0.026(4) 0.031(4) 0.002(3) -0.004(3) -0.008(3)
C16 0.034(4) 0.027(4) 0.019(3) 0.003(3) 0.004(3) 0.001(3)
C17 0.024(3) 0.036(4) 0.020(3) -0.006(3) 0.001(3) 0.001(3)
C18 0.035(4) 0.028(4) 0.019(3) -0.001(3) -0.003(3) -0.008(3)
C19 0.033(4) 0.049(5) 0.020(3) 0.008(3) -0.001(3) -0.005(3)
C20 0.032(4) 0.051(5) 0.057(5) 0.020(4) -0.003(4) -0.007(4)
C21 0.019(3) 0.032(4) 0.014(3) -0.005(3) 0.000(2) -0.001(3)
C22 0.022(3) 0.041(4) 0.017(3) -0.005(3) -0.002(2) 0.002(3)
C23 0.033(4) 0.038(4) 0.025(3) 0.002(3) -0.005(3) -0.003(3)
C24 0.038(4) 0.032(4) 0.053(5) 0.007(4) 0.001(4) -0.006(3)
C25 0.024(3) 0.033(4) 0.015(3) -0.007(3) -0.005(2) -0.007(3)
C26 0.034(4) 0.044(5) 0.024(4) -0.004(3) -0.005(3) -0.006(3)
C27 0.043(4) 0.051(5) 0.037(4) -0.005(4) 0.004(3) -0.020(4)
C28 0.056(5) 0.058(6) 0.042(5) -0.005(4) -0.002(4) -0.023(5)
C29 0.026(3) 0.030(4) 0.013(3) -0.001(3) 0.000(2) 0.000(3)
C30 0.026(3) 0.040(4) 0.023(3) 0.005(3) -0.001(3) -0.001(3)
C31 0.043(5) 0.059(6) 0.041(5) -0.009(4) 0.009(4) 0.008(4)
C32 0.065(6) 0.064(7) 0.070(7) -0.014(5) -0.019(5) 0.017(5)
C33 0.021(3) 0.015(3) 0.022(3) -0.006(2) 0.001(2) -0.002(2)
C34 0.025(3) 0.016(3) 0.016(3) -0.003(2) -0.002(2) 0.001(3)
C35 0.030(3) 0.025(4) 0.021(3) -0.007(3) 0.002(3) -0.002(3)
C36 0.052(5) 0.027(4) 0.023(4) -0.007(3) 0.005(3) -0.001(3)
C37 0.025(3) 0.013(3) 0.017(3) 0.003(2) 0.000(2) 0.004(2)
C38 0.019(3) 0.025(3) 0.017(3) -0.005(2) 0.001(2) 0.001(3)
C39 0.030(3) 0.023(3) 0.014(3) 0.000(2) 0.004(2) 0.010(3)
C40 0.046(4) 0.028(4) 0.017(3) -0.004(3) 0.000(3) 0.016(3)
C41 0.026(3) 0.010(3) 0.024(3) -0.002(2) -0.005(2) -0.001(2)
C42 0.025(3) 0.022(3) 0.025(3) 0.003(3) -0.006(3) -0.003(3)
C43 0.030(3) 0.021(3) 0.019(3) 0.002(2) 0.002(3) -0.004(3)
C44 0.031(4) 0.048(5) 0.024(4) 0.008(3) -0.001(3) -0.017(3)
C45 0.019(3) 0.014(3) 0.022(3) -0.003(2) -0.003(2) -0.002(2)
C46 0.017(3) 0.017(3) 0.039(4) -0.006(3) -0.001(3) -0.001(3)
C47 0.019(3) 0.041(5) 0.074(6) -0.011(4) -0.002(4) -0.001(3)
C48 0.031(5) 0.047(6) 0.166(13) -0.027(7) -0.001(6) 0.009(4)
C49 0.020(3) 0.040(4) 0.016(3) -0.010(3) -0.001(2) -0.001(3)
C50 0.018(3) 0.036(4) 0.030(4) -0.008(3) 0.002(3) 0.005(3)
C51 0.038(4) 0.038(4) 0.037(4) -0.014(3) 0.019(3) -0.003(3)
C52 0.045(5) 0.032(4) 0.065(6) -0.005(4) 0.015(4) 0.007(4)
C53 0.022(3) 0.033(4) 0.029(4) -0.007(3) 0.008(3) -0.007(3)
C54 0.028(3) 0.033(4) 0.026(3) -0.006(3) 0.002(3) 0.000(3)
C55 0.026(3) 0.034(4) 0.038(4) -0.008(3) 0.008(3) 0.000(3)
C56 0.041(4) 0.043(5) 0.049(5) -0.011(4) 0.011(4) -0.005(4)
C57 0.023(3) 0.039(4) 0.016(3) -0.006(3) 0.006(2) -0.006(3)
C58 0.024(3) 0.045(4) 0.019(3) -0.011(3) 0.003(3) -0.004(3)
C59 0.022(3) 0.047(5) 0.034(4) -0.003(3) 0.004(3) 0.004(3)
C60 0.023(3) 0.047(5) 0.026(4) -0.010(3) 0.005(3) -0.012(3)
C61 0.029(4) 0.042(4) 0.022(3) 0.003(3) -0.001(3) -0.006(3)
C62 0.036(4) 0.039(4) 0.028(4) -0.004(3) -0.013(3) -0.001(3)
C63A 0.140(13) 0.064(7) 0.096(12) 0.044(7) -0.063(10) -0.047(9)
C63B 0.015(8) 0.029(9) 0.026(8) 0.002(6) -0.005(6) -0.001(6)
C64A 0.140(13) 0.064(7) 0.096(12) 0.044(7) -0.063(10) -0.047(9)
C64B 0.015(8) 0.029(9) 0.026(8) 0.002(6) -0.005(6) -0.001(6)
C65 0.061(6) 0.019(4) 0.090(8) 0.006(4) -0.028(5) 0.000(4)
C66 0.068(6) 0.025(5) 0.092(8) -0.009(5) -0.022(6) 0.004(4)
C67 0.113(9) 0.035(5) 0.060(7) -0.006(4) -0.032(6) -0.001(6)
C68 0.056(6) 0.049(6) 0.095(9) -0.025(6) -0.016(6) -0.002(5)
C69 0.065(6) 0.015(4) 0.091(8) 0.003(4) -0.018(5) 0.001(4)
C70 0.070(7) 0.058(7) 0.077(8) 0.003(5) -0.009(6) -0.018(5)
C71 0.067(7) 0.056(6) 0.081(8) 0.016(6) -0.027(6) -0.021(5)
C72 0.048(6) 0.072(8) 0.127(11) 0.021(8) -0.018(7) -0.011(6)
C73 0.078(8) 0.040(6) 0.176(15) 0.031(8) 0.045(9) 0.007(6)
C74 0.094(10) 0.030(6) 0.219(19) 0.026(8) 0.046(11) 0.005(6)
C75 0.124(9) 0.122(9) 0.162(10) 0.024(8) 0.048(8) -0.003(8)
C76 0.121(14) 0.109(14) 0.32(3) 0.066(16) 0.108(17) 0.001(11)
C77 0.077(6) 0.051(5) 0.125(8) 0.025(6) -0.040(6) -0.009(5)
C78A 0.081(7) 0.033(5) 0.062(7) 0.003(5) -0.022(6) 0.006(5)
C78B 0.036(7) 0.037(9) 0.126(17) 0.020(9) 0.001(8) 0.008(6)
C79A 0.081(7) 0.033(5) 0.062(7) 0.003(5) -0.022(6) 0.006(5)
C79B 0.036(7) 0.037(9) 0.126(17) 0.020(9) 0.001(8) 0.008(6)
C80A 0.081(7) 0.033(5) 0.062(7) 0.003(5) -0.022(6) 0.006(5)
C80B 0.036(7) 0.037(9) 0.126(17) 0.020(9) 0.001(8) 0.008(6)

loop_
_atom_type_symbol
_atom_type_description
_atom_type_scat_dispersion_real
_atom_type_scat_dispersion_imag
_atom_type_scat_source
C C 0.0033 0.0016 'International Tables Vol C Tables 4.2.6.8 and 6.1.1.4'
H H 0.0000 0.0000 'International Tables Vol C Tables 4.2.6.8 and 6.1.1.4'
Mo Mo -1.6832 0.6857 'International Tables Vol C Tables 4.2.6.8 and 6.1.1.4'
N N 0.0061 0.0033 'International Tables Vol C Tables 4.2.6.8 and 6.1.1.4'
O O 0.0106 0.0060 'International Tables Vol C Tables 4.2.6.8 and 6.1.1.4'

loop_
_geom_angle_atom_site_label_1
_geom_angle_atom_site_label_2
_geom_angle_atom_site_label_3
_geom_angle
N1 Mo1 O14 103.4(2)
N1 Mo1 O7 104.2(2)
O14 Mo1 O7 91.87(19)
N1 Mo1 O15 98.6(2)
O14 Mo1 O15 88.18(18)
O7 Mo1 O15 156.53(18)
N1 Mo1 O11 99.5(2)
O14 Mo1 O11 156.54(17)
O7 Mo1 O11 87.01(18)
O15 Mo1 O11 83.76(18)
N1 Mo1 O1 175.1(2)
O14 Mo1 O1 79.34(16)
O7 Mo1 O1 79.64(16)
O15 Mo1 O1 77.31(16)
O11 Mo1 O1 77.41(15)
O2 Mo2 O10 104.7(2)
O2 Mo2 O9 103.8(2)
O10 Mo2 O9 91.6(2)
O2 Mo2 O7 102.0(2)
O10 Mo2 O7 89.88(19)
O9 Mo2 O7 152.89(18)
O2 Mo2 O8 102.0(2)
O10 Mo2 O8 153.23(18)
O9 Mo2 O8 83.87(18)
O7 Mo2 O8 82.71(18)
O2 Mo2 O1 176.87(19)
O10 Mo2 O1 78.00(16)
O9 Mo2 O1 77.58(16)
O7 Mo2 O1 76.26(15)
O8 Mo2 O1 75.25(15)
O3 Mo3 O18 106.2(2)
O3 Mo3 O13 104.1(2)
O18 Mo3 O13 92.20(19)
O3 Mo3 O14 102.4(2)
O18 Mo3 O14 89.34(19)
O13 Mo3 O14 151.91(18)
O3 Mo3 O10 100.8(2)
O18 Mo3 O10 152.83(18)
O13 Mo3 O10 84.10(19)
O14 Mo3 O10 81.87(18)
O3 Mo3 O1 174.64(18)
O18 Mo3 O1 78.62(16)
O13 Mo3 O1 77.68(16)
O14 Mo3 O1 75.14(16)
O10 Mo3 O1 74.29(15)
O4 Mo4 O8 104.9(2)
O4 Mo4 O11 104.4(2)
O8 Mo4 O11 93.03(19)
O4 Mo4 O12 103.0(2)
O8 Mo4 O12 87.65(19)
O11 Mo4 O12 151.40(18)
O4 Mo4 O16 101.8(2)
O8 Mo4 O16 152.76(18)
O11 Mo4 O16 85.41(18)
O12 Mo4 O16 81.20(17)
O4 Mo4 O1 177.09(19)
O8 Mo4 O1 77.73(16)
O11 Mo4 O1 76.56(16)
O12 Mo4 O1 75.67(16)
O16 Mo4 O1 75.46(15)
O5 Mo5 O16 104.7(2)
O5 Mo5 O15 104.0(2)
O16 Mo5 O15 92.39(18)
O5 Mo5 O17 103.3(2)
O16 Mo5 O17 88.59(18)
O15 Mo5 O17 151.41(18)
O5 Mo5 O18 101.6(2)
O16 Mo5 O18 153.49(17)
O15 Mo5 O18 84.78(18)
O17 Mo5 O18 81.79(18)
O5 Mo5 O1 176.62(19)
O16 Mo5 O1 78.63(16)
O15 Mo5 O1 76.29(16)
O17 Mo5 O1 75.92(16)
O18 Mo5 O1 75.09(15)
O6 Mo6 O12 104.0(2)
O6 Mo6 O17 103.6(2)
O12 Mo6 O17 89.48(19)
O6 Mo6 O9 104.1(2)
O12 Mo6 O9 87.22(19)
O17 Mo6 O9 152.09(18)
O6 Mo6 O13 103.1(2)
O12 Mo6 O13 152.88(18)
O17 Mo6 O13 86.13(19)
O9 Mo6 O13 84.33(19)
O6 Mo6 O1 178.6(2)
O12 Mo6 O1 77.44(16)
O17 Mo6 O1 76.51(16)
O9 Mo6 O1 75.72(16)
O13 Mo6 O1 75.50(15)
N2 Mo7 O27 106.8(2)
N2 Mo7 O31 102.7(2)
O27 Mo7 O31 90.28(18)
N2 Mo7 O34 99.6(2)
O27 Mo7 O34 89.65(18)
O31 Mo7 O34 156.64(17)
N2 Mo7 O35 96.0(2)
O27 Mo7 O35 157.12(17)
O31 Mo7 O35 85.75(18)
O34 Mo7 O35 85.29(18)
N2 Mo7 O21 173.2(2)
O27 Mo7 O21 79.75(15)
O31 Mo7 O21 78.87(16)
O34 Mo7 O21 78.14(15)
O35 Mo7 O21 77.37(15)
O22 Mo8 O29 103.4(2)
O22 Mo8 O28 102.67(19)
O29 Mo8 O28 90.56(18)
O22 Mo8 O27 103.41(19)
O29 Mo8 O27 152.94(18)
O28 Mo8 O27 86.95(17)
O22 Mo8 O30 104.02(19)
O29 Mo8 O30 86.59(18)
O28 Mo8 O30 153.09(17)
O27 Mo8 O30 83.63(18)
O22 Mo8 O21 178.59(18)
O29 Mo8 O21 77.99(16)
O28 Mo8 O21 77.33(15)
O27 Mo8 O21 75.17(15)
O30 Mo8 O21 75.90(15)
O23 Mo9 O34 103.7(2)
O23 Mo9 O30 104.1(2)
O34 Mo9 O30 89.27(19)
O23 Mo9 O33 103.4(2)
O34 Mo9 O33 152.65(18)
O30 Mo9 O33 87.48(19)
O23 Mo9 O38 102.42(19)
O34 Mo9 O38 85.75(19)
O30 Mo9 O38 153.40(18)
O33 Mo9 O38 85.12(19)
O23 Mo9 O21 178.99(19)
O34 Mo9 O21 76.43(15)
O30 Mo9 O21 76.86(15)
O33 Mo9 O21 76.38(16)
O38 Mo9 O21 76.58(15)
O24 Mo10 O36 103.6(2)
O24 Mo10 O31 103.6(2)
O36 Mo10 O31 89.51(19)
O24 Mo10 O32 103.4(2)
O36 Mo10 O32 88.4(2)
O31 Mo10 O32 152.68(18)
O24 Mo10 O28 103.00(19)
O36 Mo10 O28 153.39(17)
O31 Mo10 O28 84.98(18)
O32 Mo10 O28 84.79(18)
O24 Mo10 O21 178.42(18)
O36 Mo10 O21 77.94(15)
O31 Mo10 O21 75.95(15)
O32 Mo10 O21 76.98(16)
O28 Mo10 O21 75.46(14)
O25 Mo11 O35 104.9(2)
O25 Mo11 O38 103.80(19)
O35 Mo11 O38 90.54(19)
O25 Mo11 O37 102.9(2)
O35 Mo11 O37 151.82(18)
O38 Mo11 O37 86.91(19)
O25 Mo11 O36 103.26(19)
O35 Mo11 O36 87.15(19)
O38 Mo11 O36 152.51(17)
O37 Mo11 O36 82.42(19)
O25 Mo11 O21 178.44(19)
O35 Mo11 O21 76.27(16)
O38 Mo11 O21 77.11(15)
O37 Mo11 O21 75.81(16)
O36 Mo11 O21 75.74(15)
O26 Mo12 O37 104.0(2)
O26 Mo12 O33 103.6(2)
O37 Mo12 O33 88.96(19)
O26 Mo12 O32 104.1(2)
O37 Mo12 O32 88.2(2)
O33 Mo12 O32 152.01(18)
O26 Mo12 O29 103.1(2)
O37 Mo12 O29 152.88(17)
O33 Mo12 O29 84.85(18)
O32 Mo12 O29 85.06(18)
O26 Mo12 O21 178.4(2)
O37 Mo12 O21 77.45(16)
O33 Mo12 O21 75.71(16)
O32 Mo12 O21 76.49(16)
O29 Mo12 O21 75.43(15)
Mo1 O1 Mo2 90.82(13)
Mo1 O1 Mo3 90.72(14)
Mo2 O1 Mo3 90.54(13)
Mo1 O1 Mo5 91.29(14)
Mo2 O1 Mo5 177.86(19)
Mo3 O1 Mo5 89.80(13)
Mo1 O1 Mo4 91.16(14)
Mo2 O1 Mo4 90.06(13)
Mo3 O1 Mo4 178.01(19)
Mo5 O1 Mo4 89.53(13)
Mo1 O1 Mo6 179.7(2)
Mo2 O1 Mo6 89.01(13)
Mo3 O1 Mo6 89.04(13)
Mo5 O1 Mo6 88.88(13)
Mo4 O1 Mo6 89.08(13)
Mo1 O7 Mo2 112.61(19)
Mo4 O8 Mo2 117.0(2)
Mo2 O9 Mo6 117.6(2)
Mo2 O10 Mo3 116.9(2)
Mo4 O11 Mo1 114.4(2)
Mo6 O12 Mo4 117.7(2)
Mo3 O13 Mo6 117.2(2)
Mo1 O14 Mo3 114.7(2)
Mo5 O15 Mo1 115.1(2)
Mo5 O16 Mo4 116.2(2)
Mo6 O17 Mo5 118.1(2)
Mo3 O18 Mo5 116.5(2)
C8 O20 H20 109.5
Mo7 O21 Mo9 91.13(13)
Mo7 O21 Mo8 90.91(13)
Mo9 O21 Mo8 90.45(13)
Mo7 O21 Mo10 90.82(13)
Mo9 O21 Mo10 177.94(19)
Mo8 O21 Mo10 90.15(13)
Mo7 O21 Mo11 91.33(13)
Mo9 O21 Mo11 89.78(13)
Mo8 O21 Mo11 177.74(18)
Mo10 O21 Mo11 89.54(12)
Mo7 O21 Mo12 179.5(2)
Mo9 O21 Mo12 89.29(13)
Mo8 O21 Mo12 88.90(12)
Mo10 O21 Mo12 88.76(13)
Mo11 O21 Mo12 88.85(12)
Mo7 O27 Mo8 114.1(2)
Mo8 O28 Mo10 116.9(2)
Mo8 O29 Mo12 117.6(2)
Mo9 O30 Mo8 116.7(2)
Mo10 O31 Mo7 114.4(2)
Mo12 O32 Mo10 117.5(2)
Mo12 O33 Mo9 118.6(2)
Mo9 O34 Mo7 114.0(2)
Mo11 O35 Mo7 115.0(2)
Mo10 O36 Mo11 116.7(2)
Mo12 O37 Mo11 117.8(2)
Mo11 O38 Mo9 116.5(2)
C16 O40 H40 109.5
C1 N1 Mo1 166.9(5)
C9 N2 Mo7 157.3(5)
C17 N3 C25 106.7(5)
C17 N3 C21 110.9(5)
C25 N3 C21 110.9(5)
C17 N3 C29 111.0(5)
C25 N3 C29 111.3(5)
C21 N3 C29 106.2(5)
C45 N4 C41 108.8(4)
C45 N4 C37 109.1(4)
C41 N4 C37 110.9(5)
C45 N4 C33 110.3(4)
C41 N4 C33 109.4(4)
C37 N4 C33 108.4(4)
C61 N5 C49 109.7(5)
C61 N5 C57 108.2(5)
C49 N5 C57 112.2(5)
C61 N5 C53 111.0(5)
C49 N5 C53 108.8(5)
C57 N5 C53 106.9(5)
C65 N6 C73 106.1(7)
C65 N6 C69 111.8(8)
C73 N6 C69 110.4(10)
C65 N6 C77 110.8(9)
C73 N6 C77 111.6(9)
C69 N6 C77 106.2(7)
N1 C1 C6 116.8(6)
N1 C1 C2 120.9(6)
C6 C1 C2 122.3(6)
C3 C2 C1 117.0(6)
C3 C2 C7 123.6(6)
C1 C2 C7 119.4(6)
C4 C3 C2 119.7(6)
C4 C3 C8 112.8(6)
C2 C3 C8 127.3(6)
C5 C4 C3 122.1(7)
C5 C4 H4 119.0
C3 C4 H4 119.0
C6 C5 C4 118.9(7)
C6 C5 H5 120.6
C4 C5 H5 120.6
C5 C6 C1 120.0(7)
C5 C6 H6 120.0
C1 C6 H6 120.0
C2 C7 H7A 109.5
C2 C7 H7B 109.5
H7A C7 H7B 109.5
C2 C7 H7C 109.5
H7A C7 H7C 109.5
H7B C7 H7C 109.5
O19 C8 O20 122.2(7)
O19 C8 C3 123.5(7)
O20 C8 C3 114.3(6)
N2 C9 C14 118.9(6)
N2 C9 C10 119.2(6)
C14 C9 C10 121.9(6)
C9 C10 C11 116.8(6)
C9 C10 C15 118.3(6)
C11 C10 C15 124.9(6)
C12 C11 C10 119.9(6)
C12 C11 C16 118.6(6)
C10 C11 C16 121.5(6)
C11 C12 C13 121.9(6)
C11 C12 H12 119.0
C13 C12 H12 119.0
C14 C13 C12 119.6(6)
C14 C13 H13 120.2
C12 C13 H13 120.2
C13 C14 C9 119.9(6)
C13 C14 H14 120.0
C9 C14 H14 120.0
C10 C15 H15A 109.5
C10 C15 H15B 109.5
H15A C15 H15B 109.5
C10 C15 H15C 109.5
H15A C15 H15C 109.5
H15B C15 H15C 109.5
O39 C16 O40 121.4(6)
O39 C16 C11 126.4(6)
O40 C16 C11 112.2(6)
N3 C17 C18 116.1(5)
N3 C17 H17A 108.3
C18 C17 H17A 108.3
N3 C17 H17B 108.3
C18 C17 H17B 108.3
H17A C17 H17B 107.4
C17 C18 C19 110.0(6)
C17 C18 H18A 109.7
C19 C18 H18A 109.7
C17 C18 H18B 109.7
C19 C18 H18B 109.7
H18A C18 H18B 108.2
C20 C19 C18 112.4(7)
C20 C19 H19A 109.1
C18 C19 H19A 109.1
C20 C19 H19B 109.1
C18 C19 H19B 109.1
H19A C19 H19B 107.9
C19 C20 H20A 109.5
C19 C20 H20B 109.5
H20A C20 H20B 109.5
C19 C20 H20C 109.5
H20A C20 H20C 109.5
H20B C20 H20C 109.5
C22 C21 N3 116.6(5)
C22 C21 H21A 108.1
N3 C21 H21A 108.1
C22 C21 H21B 108.1
N3 C21 H21B 108.1
H21A C21 H21B 107.3
C21 C22 C23 110.2(5)
C21 C22 H22A 109.6
C23 C22 H22A 109.6
C21 C22 H22B 109.6
C23 C22 H22B 109.6
H22A C22 H22B 108.1
C24 C23 C22 112.0(6)
C24 C23 H23A 109.2
C22 C23 H23A 109.2
C24 C23 H23B 109.2
C22 C23 H23B 109.2
H23A C23 H23B 107.9
C23 C24 H24A 109.5
C23 C24 H24B 109.5
H24A C24 H24B 109.5
C23 C24 H24C 109.5
H24A C24 H24C 109.5
H24B C24 H24C 109.5
C26 C25 N3 117.0(5)
C26 C25 H25A 108.1
N3 C25 H25A 108.1
C26 C25 H25B 108.1
N3 C25 H25B 108.1
H25A C25 H25B 107.3
C25 C26 C27 110.4(6)
C25 C26 H26A 109.6
C27 C26 H26A 109.6
C25 C26 H26B 109.6
C27 C26 H26B 109.6
H26A C26 H26B 108.1
C28 C27 C26 113.1(7)
C28 C27 H27A 109.0
C26 C27 H27A 108.9
C28 C27 H27B 108.9
C26 C27 H27B 108.9
H27A C27 H27B 107.8
C27 C28 H28A 109.5
C27 C28 H28B 109.5
H28A C28 H28B 109.5
C27 C28 H28C 109.5
H28A C28 H28C 109.5
H28B C28 H28C 109.5
C30 C29 N3 117.5(5)
C30 C29 H29A 107.9
N3 C29 H29A 107.9
C30 C29 H29B 107.9
N3 C29 H29B 107.9
H29A C29 H29B 107.2
C29 C30 C31 107.1(6)
C29 C30 H30A 110.3
C31 C30 H30A 110.3
C29 C30 H30B 110.3
C31 C30 H30B 110.3
H30A C30 H30B 108.6
C32 C31 C30 113.9(7)
C32 C31 H31A 108.8
C30 C31 H31A 108.8
C32 C31 H31B 108.8
C30 C31 H31B 108.8
H31A C31 H31B 107.7
C31 C32 H32A 109.5
C31 C32 H32B 109.5
H32A C32 H32B 109.5
C31 C32 H32C 109.5
H32A C32 H32C 109.5
H32B C32 H32C 109.5
C34 C33 N4 114.1(5)
C34 C33 H33A 108.7
N4 C33 H33A 108.7
C34 C33 H33B 108.7
N4 C33 H33B 108.7
H33A C33 H33B 107.6
C33 C34 C35 109.4(5)
C33 C34 H34A 109.8
C35 C34 H34A 109.8
C33 C34 H34B 109.8
C35 C34 H34B 109.8
H34A C34 H34B 108.3
C34 C35 C36 111.0(5)
C34 C35 H35A 109.4
C36 C35 H35A 109.4
C34 C35 H35B 109.4
C36 C35 H35B 109.4
H35A C35 H35B 108.0
C35 C36 H36A 109.5
C35 C36 H36B 109.5
H36A C36 H36B 109.5
C35 C36 H36C 109.5
H36A C36 H36C 109.5
H36B C36 H36C 109.5
N4 C37 C38 115.4(5)
N4 C37 H37A 108.4
C38 C37 H37A 108.4
N4 C37 H37B 108.4
C38 C37 H37B 108.4
H37A C37 H37B 107.5
C39 C38 C37 109.9(5)
C39 C38 H38A 109.7
C37 C38 H38A 109.7
C39 C38 H38B 109.7
C37 C38 H38B 109.7
H38A C38 H38B 108.2
C38 C39 C40 111.3(5)
C38 C39 H39A 109.4
C40 C39 H39A 109.4
C38 C39 H39B 109.4
C40 C39 H39B 109.4
H39A C39 H39B 108.0
C39 C40 H40A 109.5
C39 C40 H40B 109.5
H40A C40 H40B 109.5
C39 C40 H40C 109.5
H40A C40 H40C 109.5
H40B C40 H40C 109.5
N4 C41 C42 115.7(5)
N4 C41 H41A 108.4
C42 C41 H41A 108.4
N4 C41 H41B 108.4
C42 C41 H41B 108.4
H41A C41 H41B 107.4
C41 C42 C43 109.5(5)
C41 C42 H42A 109.8
C43 C42 H42A 109.8
C41 C42 H42B 109.8
C43 C42 H42B 109.8
H42A C42 H42B 108.2
C44 C43 C42 113.8(5)
C44 C43 H43A 108.8
C42 C43 H43A 108.8
C44 C43 H43B 108.8
C42 C43 H43B 108.8
H43A C43 H43B 107.7
C43 C44 H44A 109.5
C43 C44 H44B 109.5
H44A C44 H44B 109.5
C43 C44 H44C 109.5
H44A C44 H44C 109.5
H44B C44 H44C 109.5
C46 C45 N4 116.2(5)
C46 C45 H45A 108.2
N4 C45 H45A 108.2
C46 C45 H45B 108.2
N4 C45 H45B 108.2
H45A C45 H45B 107.4
C45 C46 C47 109.6(5)
C45 C46 H46A 109.7
C47 C46 H46A 109.7
C45 C46 H46B 109.7
C47 C46 H46B 109.7
H46A C46 H46B 108.2
C48 C47 C46 113.6(7)
C48 C47 H47A 108.8
C46 C47 H47A 108.8
C48 C47 H47B 108.8
C46 C47 H47B 108.8
H47A C47 H47B 107.7
C47 C48 H48A 109.5
C47 C48 H48B 109.5
H48A C48 H48B 109.5
C47 C48 H48C 109.5
H48A C48 H48C 109.5
H48B C48 H48C 109.5
C50 C49 N5 116.0(5)
C50 C49 H49A 108.3
N5 C49 H49A 108.3
C50 C49 H49B 108.3
N5 C49 H49B 108.3
H49A C49 H49B 107.4
C49 C50 C51 109.8(6)
C49 C50 H50A 109.7
C51 C50 H50A 109.7
C49 C50 H50B 109.7
C51 C50 H50B 109.7
H50A C50 H50B 108.2
C52 C51 C50 111.5(6)
C52 C51 H51A 109.3
C50 C51 H51A 109.3
C52 C51 H51B 109.3
C50 C51 H51B 109.3
H51A C51 H51B 108.0
C51 C52 H52A 109.5
C51 C52 H52B 109.5
H52A C52 H52B 109.5
C51 C52 H52C 109.5
H52A C52 H52C 109.5
H52B C52 H52C 109.5
C54 C53 N5 115.7(5)
C54 C53 H53A 108.3
N5 C53 H53A 108.3
C54 C53 H53B 108.3
N5 C53 H53B 108.3
H53A C53 H53B 107.4
C53 C54 C55 108.8(6)
C53 C54 H54A 109.9
C55 C54 H54A 109.9
C53 C54 H54B 109.9
C55 C54 H54B 109.9
H54A C54 H54B 108.3
C56 C55 C54 110.7(6)
C56 C55 H55A 109.5
C54 C55 H55A 109.5
C56 C55 H55B 109.5
C54 C55 H55B 109.5
H55A C55 H55B 108.1
C55 C56 H56A 109.5
C55 C56 H56B 109.5
H56A C56 H56B 109.5
C55 C56 H56C 109.5
H56A C56 H56C 109.5
H56B C56 H56C 109.5
N5 C57 C58 115.3(5)
N5 C57 H57A 108.4
C58 C57 H57A 108.4
N5 C57 H57B 108.4
C58 C57 H57B 108.4
H57A C57 H57B 107.5
C59 C58 C57 110.4(5)
C59 C58 H58A 109.6
C57 C58 H58A 109.6
C59 C58 H58B 109.6
C57 C58 H58B 109.6
H58A C58 H58B 108.1
C60 C59 C58 114.1(6)
C60 C59 H59A 108.7
C58 C59 H59A 108.7
C60 C59 H59B 108.7
C58 C59 H59B 108.7
H59A C59 H59B 107.6
C59 C60 H60A 109.5
C59 C60 H60B 109.5
H60A C60 H60B 109.5
C59 C60 H60C 109.5
H60A C60 H60C 109.5
H60B C60 H60C 109.5
N5 C61 C62 114.8(6)
N5 C61 H61A 108.6
C62 C61 H61A 108.6
N5 C61 H61B 108.6
C62 C61 H61B 108.6
H61A C61 H61B 107.5
C63B C62 C61 113.5(17)
C61 C62 C63A 109.3(10)
C63B C62 H62A 99.2
C61 C62 H62A 109.8
C63A C62 H62A 109.9
C63B C62 H62B 115.5
C61 C62 H62B 109.8
C63A C62 H62B 109.8
H62A C62 H62B 108.3
C63B C62 H62C 108.6
C61 C62 H62C 108.8
C63A C62 H62C 101.9
H62A C62 H62C 116.7
C63B C62 H62D 109.1
C61 C62 H62D 108.8
C63A C62 H62D 119.7
H62B C62 H62D 98.8
H62C C62 H62D 107.7
C64A C63A C62 107.6(16)
C64A C63A H63A 110.2
C62 C63A H63A 110.2
C64A C63A H63B 110.1
C62 C63A H63B 110.2
H63A C63A H63B 108.5
C62 C63B C64B 113(3)
C62 C63B H63C 109.0
C64B C63B H63C 109.0
C62 C63B H63D 109.0
C64B C63B H63D 109.0
H63C C63B H63D 107.8
C63B C64B H64D 109.5
C63B C64B H64E 109.5
H64D C64B H64E 109.5
C63B C64B H64F 109.5
H64D C64B H64F 109.5
H64E C64B H64F 109.5
N6 C65 C66 115.9(7)
N6 C65 H65A 108.3
C66 C65 H65A 108.3
N6 C65 H65B 108.3
C66 C65 H65B 108.3
H65A C65 H65B 107.4
C67 C66 C65 112.0(7)
C67 C66 H66A 109.2
C65 C66 H66A 109.2
C67 C66 H66B 109.2
C65 C66 H66B 109.2
H66A C66 H66B 107.9
C66 C67 C68 115.0(8)
C66 C67 H67A 108.5
C68 C67 H67A 108.5
C66 C67 H67B 108.5
C68 C67 H67B 108.5
H67A C67 H67B 107.5
C67 C68 H68A 109.5
C67 C68 H68B 109.5
H68A C68 H68B 109.5
C67 C68 H68C 109.5
H68A C68 H68C 109.5
H68B C68 H68C 109.5
N6 C69 C70 114.8(7)
N6 C69 H69A 108.6
C70 C69 H69A 108.6
N6 C69 H69B 108.6
C70 C69 H69B 108.6
H69A C69 H69B 107.5
C71 C70 C69 110.3(8)
C71 C70 H70A 109.6
C69 C70 H70A 109.6
C71 C70 H70B 109.6
C69 C70 H70B 109.6
H70A C70 H70B 108.1
C70 C71 C72 111.1(10)
C70 C71 H71A 109.4
C72 C71 H71A 109.4
C70 C71 H71B 109.4
C72 C71 H71B 109.4
H71A C71 H71B 108.0
C71 C72 H72A 109.5
C71 C72 H72B 109.5
H72A C72 H72B 109.5
C71 C72 H72C 109.5
H72A C72 H72C 109.5
H72B C72 H72C 109.5
N6 C73 C74 115.5(9)
N6 C73 H73A 108.4
C74 C73 H73A 108.4
N6 C73 H73B 108.4
C74 C73 H73B 108.4
H73A C73 H73B 107.5
C73 C74 C75 109.8(10)
C73 C74 H74A 109.7
C75 C74 H74A 109.7
C73 C74 H74B 109.7
C75 C74 H74B 109.7
H74A C74 H74B 108.2
C76 C75 C74 112.0(14)
C76 C75 H75A 109.2
C74 C75 H75A 109.2
C76 C75 H75B 109.2
C74 C75 H75B 109.2
H75A C75 H75B 107.9
C75 C76 H76A 109.5
C75 C76 H76B 109.5
H76A C76 H76B 109.5
C75 C76 H76C 109.5
H76A C76 H76C 109.5
H76B C76 H76C 109.5
N6 C77 C78A 118.4(10)
N6 C77 C78B 101.7(12)
C78A C77 C78B 51.7(13)
N6 C77 H77A 107.7
C78A C77 H77A 107.7
C78B C77 H77A 150.1
N6 C77 H77B 107.7
C78A C77 H77B 107.7
C78B C77 H77B 67.5
H77A C77 H77B 107.1
N6 C77 H77C 112.4
C78A C77 H77C 60.6
C78B C77 H77C 112.2
H77A C77 H77C 51.4
H77B C77 H77C 138.7
N6 C77 H77D 110.3
C78A C77 H77D 130.4
C78B C77 H77D 110.9
H77A C77 H77D 63.3
H77B C77 H77D 45.2
H77C C77 H77D 109.2
C77 C78A C79A 110.7(12)
C79A C78A H77C 100.8
C77 C78A H78A 109.5
C79A C78A H78A 109.5
H77C C78A H78A 143.3
C77 C78A H78B 109.5
C79A C78A H78B 109.5
H77C C78A H78B 79.6
H78A C78A H78B 108.1
C79B C78B C77 100.9(17)
C79B C78B H78C 111.6
C77 C78B H78C 111.6
C79B C78B H78D 111.6
C77 C78B H78D 111.6
H78C C78B H78D 109.4
C80A C79A C78A 102.5(13)
C80A C79A H79A 111.3
C78A C79A H79A 111.3
C80A C79A H79B 111.3
C78A C79A H79B 111.3
H79A C79A H79B 109.2
C78B C79B C80B 113(2)
C78B C79B H79C 109.0
C80B C79B H79C 109.0
C78B C79B H79D 109.0
C80B C79B H79D 109.0
H79C C79B H79D 107.8
C79B C80B H80D 109.5
C79B C80B H80E 109.5
H80D C80B H80E 109.5
C79B C80B H80F 109.5
H80D C80B H80F 109.5
H80E C80B H80F 109.5

loop_
_geom_bond_atom_site_label_1
_geom_bond_atom_site_label_2
_geom_bond_distance
Mo1 N1 1.736(5)
Mo1 O14 1.894(4)
Mo1 O7 1.926(4)
Mo1 O15 1.988(4)
Mo1 O11 2.003(4)
Mo1 O1 2.209(4)
Mo2 O2 1.688(4)
Mo2 O10 1.846(4)
Mo2 O9 1.894(4)
Mo2 O7 1.955(4)
Mo2 O8 2.021(4)
Mo2 O1 2.323(4)
Mo3 O3 1.683(4)
Mo3 O18 1.848(4)
Mo3 O13 1.886(4)
Mo3 O14 1.949(4)
Mo3 O10 2.035(4)
Mo3 O1 2.336(4)
Mo4 O4 1.683(4)
Mo4 O8 1.853(4)
Mo4 O11 1.870(4)
Mo4 O12 1.988(4)
Mo4 O16 2.026(4)
Mo4 O1 2.347(4)
Mo5 O5 1.688(4)
Mo5 O16 1.860(4)
Mo5 O15 1.870(4)
Mo5 O17 1.950(4)
Mo5 O18 2.034(4)
Mo5 O1 2.342(4)
Mo6 O6 1.680(4)
Mo6 O12 1.869(4)
Mo6 O17 1.889(4)
Mo6 O9 1.945(4)
Mo6 O13 1.972(4)
Mo6 O1 2.361(4)
Mo7 N2 1.741(5)
Mo7 O27 1.896(4)
Mo7 O31 1.939(4)
Mo7 O34 1.963(4)
Mo7 O35 2.007(4)
Mo7 O21 2.197(4)
Mo8 O22 1.697(4)
Mo8 O29 1.872(4)
Mo8 O28 1.892(4)
Mo8 O27 1.955(4)
Mo8 O30 1.962(4)
Mo8 O21 2.335(4)
Mo9 O23 1.688(4)
Mo9 O34 1.887(4)
Mo9 O30 1.924(4)
Mo9 O33 1.924(4)
Mo9 O38 1.979(4)
Mo9 O21 2.325(4)
Mo10 O24 1.695(4)
Mo10 O36 1.893(4)
Mo10 O31 1.907(4)
Mo10 O32 1.928(4)
Mo10 O28 1.991(4)
Mo10 O21 2.339(4)
Mo11 O25 1.688(4)
Mo11 O35 1.857(4)
Mo11 O38 1.907(4)
Mo11 O37 1.980(4)
Mo11 O36 1.990(4)
Mo11 O21 2.357(4)
Mo12 O26 1.687(4)
Mo12 O37 1.879(4)
Mo12 O33 1.908(4)
Mo12 O32 1.920(4)
Mo12 O29 1.975(4)
Mo12 O21 2.364(4)
O19 C8 1.195(9)
O20 C8 1.298(9)
O20 H20 0.8200
O39 C16 1.213(9)
O40 C16 1.319(9)
O40 H40 0.8200
N1 C1 1.377(8)
N2 C9 1.377(8)
N3 C17 1.517(8)
N3 C25 1.517(8)
N3 C21 1.520(8)
N3 C29 1.523(8)
N4 C45 1.518(7)
N4 C41 1.520(8)
N4 C37 1.521(7)
N4 C33 1.544(7)
N5 C61 1.502(9)
N5 C49 1.519(8)
N5 C57 1.523(8)
N5 C53 1.536(8)
N6 C65 1.492(13)
N6 C73 1.499(15)
N6 C69 1.507(11)
N6 C77 1.518(13)
C1 C6 1.385(9)
C1 C2 1.419(9)
C2 C3 1.403(9)
C2 C7 1.523(10)
C3 C4 1.400(10)
C3 C8 1.499(10)
C4 C5 1.386(11)
C4 H4 0.9300
C5 C6 1.379(10)
C5 H5 0.9300
C6 H6 0.9300
C7 H7A 0.9600
C7 H7B 0.9600
C7 H7C 0.9600
C9 C14 1.400(9)
C9 C10 1.417(9)
C10 C11 1.421(9)
C10 C15 1.495(9)
C11 C12 1.377(9)
C11 C16 1.473(9)
C12 C13 1.401(10)
C12 H12 0.9300
C13 C14 1.356(10)
C13 H13 0.9300
C14 H14 0.9300
C15 H15A 0.9600
C15 H15B 0.9600
C15 H15C 0.9600
C17 C18 1.520(9)
C17 H17A 0.9700
C17 H17B 0.9700
C18 C19 1.535(9)
C18 H18A 0.9700
C18 H18B 0.9700
C19 C20 1.502(11)
C19 H19A 0.9700
C19 H19B 0.9700
C20 H20A 0.9600
C20 H20B 0.9600
C20 H20C 0.9600
C21 C22 1.513(9)
C21 H21A 0.9700
C21 H21B 0.9700
C22 C23 1.530(9)
C22 H22A 0.9700
C22 H22B 0.9700
C23 C24 1.504(10)
C23 H23A 0.9700
C23 H23B 0.9700
C24 H24A 0.9600
C24 H24B 0.9600
C24 H24C 0.9600
C25 C26 1.511(9)
C25 H25A 0.9700
C25 H25B 0.9700
C26 C27 1.524(10)
C26 H26A 0.9700
C26 H26B 0.9700
C27 C28 1.502(11)
C27 H27A 0.9700
C27 H27B 0.9700
C28 H28A 0.9600
C28 H28B 0.9600
C28 H28C 0.9600
C29 C30 1.501(9)
C29 H29A 0.9700
C29 H29B 0.9700
C30 C31 1.565(11)
C30 H30A 0.9700
C30 H30B 0.9700
C31 C32 1.484(12)
C31 H31A 0.9700
C31 H31B 0.9700
C32 H32A 0.9600
C32 H32B 0.9600
C32 H32C 0.9600
C33 C34 1.511(8)
C33 H33A 0.9700
C33 H33B 0.9700
C34 C35 1.516(8)
C34 H34A 0.9700
C34 H34B 0.9700
C35 C36 1.534(9)
C35 H35A 0.9700
C35 H35B 0.9700
C36 H36A 0.9600
C36 H36B 0.9600
C36 H36C 0.9600
C37 C38 1.525(8)
C37 H37A 0.9700
C37 H37B 0.9700
C38 C39 1.518(8)
C38 H38A 0.9700
C38 H38B 0.9700
C39 C40 1.519(8)
C39 H39A 0.9700
C39 H39B 0.9700
C40 H40A 0.9600
C40 H40B 0.9600
C40 H40C 0.9600
C41 C42 1.530(8)
C41 H41A 0.9700
C41 H41B 0.9700
C42 C43 1.534(8)
C42 H42A 0.9700
C42 H42B 0.9700
C43 C44 1.520(9)
C43 H43A 0.9700
C43 H43B 0.9700
C44 H44A 0.9600
C44 H44B 0.9600
C44 H44C 0.9600
C45 C46 1.510(8)
C45 H45A 0.9700
C45 H45B 0.9700
C46 C47 1.515(9)
C46 H46A 0.9700
C46 H46B 0.9700
C47 C48 1.496(11)
C47 H47A 0.9700
C47 H47B 0.9700
C48 H48A 0.9600
C48 H48B 0.9600
C48 H48C 0.9600
C49 C50 1.514(10)
C49 H49A 0.9700
C49 H49B 0.9700
C50 C51 1.535(9)
C50 H50A 0.9700
C50 H50B 0.9700
C51 C52 1.521(11)
C51 H51A 0.9700
C51 H51B 0.9700
C52 H52A 0.9600
C52 H52B 0.9600
C52 H52C 0.9600
C53 C54 1.515(9)
C53 H53A 0.9700
C53 H53B 0.9700
C54 C55 1.541(9)
C54 H54A 0.9700
C54 H54B 0.9700
C55 C56 1.507(10)
C55 H55A 0.9700
C55 H55B 0.9700
C56 H56A 0.9600
C56 H56B 0.9600
C56 H56C 0.9600
C57 C58 1.534(8)
C57 H57A 0.9700
C57 H57B 0.9700
C58 C59 1.532(9)
C58 H58A 0.9700
C58 H58B 0.9700
C59 C60 1.497(10)
C59 H59A 0.9700
C59 H59B 0.9700
C60 H60A 0.9600
C60 H60B 0.9600
C60 H60C 0.9600
C61 C62 1.545(9)
C61 H61A 0.9700
C61 H61B 0.9700
C62 C63B 1.34(4)
C62 C63A 1.575(17)
C62 H62A 0.9700
C62 H62B 0.9700
C62 H62C 0.9700
C62 H62D 0.9698
C63A C64A 1.52(3)
C63A H63A 0.9700
C63A H63B 0.9700
C63B C64B 1.51(3)
C63B H63C 0.9700
C63B H63D 0.9700
C64A H64A 0.9600
C64A H64B 0.9600
C64A H64C 0.9600
C64B H64D 0.9600
C64B H64E 0.9600
C64B H64F 0.9600
C65 C66 1.558(14)
C65 H65A 0.9700
C65 H65B 0.9700
C66 C67 1.502(15)
C66 H66A 0.9700
C66 H66B 0.9700
C67 C68 1.506(15)
C67 H67A 0.9700
C67 H67B 0.9700
C68 H68A 0.9600
C68 H68B 0.9600
C68 H68C 0.9600
C69 C70 1.540(13)
C69 H69A 0.9700
C69 H69B 0.9700
C70 C71 1.506(14)
C70 H70A 0.9700
C70 H70B 0.9700
C71 C72 1.507(16)
C71 H71A 0.9700
C71 H71B 0.9700
C72 H72A 0.9600
C72 H72B 0.9600
C72 H72C 0.9600
C73 C74 1.512(18)
C73 H73A 0.9700
C73 H73B 0.9700
C74 C75 1.57(2)
C74 H74A 0.9700
C74 H74B 0.9700
C75 C76 1.56(2)
C75 H75A 0.9700
C75 H75B 0.9700
C76 H76A 0.9600
C76 H76B 0.9600
C76 H76C 0.9600
C77 C78A 1.561(18)
C77 C78B 1.69(2)
C77 H77A 0.9700
C77 H77B 0.9700
C77 H77C 0.9700
C77 H77D 0.9700
C78A C79A 1.68(3)
C78A H78A 0.9700
C78A H78B 0.9700
C78B C79B 1.50(4)
C78B H78C 0.9700
C78B H78D 0.9700
C79A C80A 1.60(2)
C79A H79A 0.9700
C79A H79B 0.9700
C79B C80B 1.54(5)
C79B H79C 0.9700
C79B H79D 0.9700
C80A H80A 0.9600
C80A H80B 0.9600
C80A H80C 0.9600
C80B H80D 0.9600
C80B H80E 0.9600
C80B H80F 0.9600

loop_
_geom_hbond_atom_site_label_D
_geom_hbond_atom_site_label_H
_geom_hbond_atom_site_label_A
_geom_hbond_distance_DH
_geom_hbond_distance_HA
_geom_hbond_distance_DA
_geom_hbond_angle_DHA
_geom_hbond_site_symmetry_A
O20 H20 O7 0.82 1.97 2.745(7) 156.9 2
C5 H5 O11 0.93 2.48 3.402(8) 172.0 3_576
O40 H40 O22 0.82 2.03 2.786(7) 153.6 4_566

loop_
_geom_torsion_atom_site_label_1
_geom_torsion_atom_site_label_2
_geom_torsion_atom_site_label_3
_geom_torsion_atom_site_label_4
_geom_torsion
O14 Mo1 O1 Mo2 -88.38(16)
O7 Mo1 O1 Mo2 5.53(15)
O15 Mo1 O1 Mo2 -178.91(17)
O11 Mo1 O1 Mo2 94.76(16)
O14 Mo1 O1 Mo3 2.17(16)
O7 Mo1 O1 Mo3 96.08(16)
O15 Mo1 O1 Mo3 -88.36(16)
O11 Mo1 O1 Mo3 -174.70(17)
O14 Mo1 O1 Mo5 91.99(16)
O7 Mo1 O1 Mo5 -174.10(17)
O15 Mo1 O1 Mo5 1.46(15)
O11 Mo1 O1 Mo5 -84.88(16)
O14 Mo1 O1 Mo4 -178.46(17)
O7 Mo1 O1 Mo4 -84.55(16)
O15 Mo1 O1 Mo4 91.01(16)
O11 Mo1 O1 Mo4 4.68(15)
O10 Mo2 O1 Mo1 87.34(18)
O9 Mo2 O1 Mo1 -178.31(18)
O7 Mo2 O1 Mo1 -5.52(15)
O8 Mo2 O1 Mo1 -91.47(17)
O10 Mo2 O1 Mo3 -3.39(16)
O9 Mo2 O1 Mo3 90.96(17)
O7 Mo2 O1 Mo3 -96.25(16)
O8 Mo2 O1 Mo3 177.81(18)
O10 Mo2 O1 Mo4 178.50(19)
O9 Mo2 O1 Mo4 -87.15(17)
O7 Mo2 O1 Mo4 85.65(16)
O8 Mo2 O1 Mo4 -0.30(14)
O10 Mo2 O1 Mo6 -92.42(17)
O9 Mo2 O1 Mo6 1.93(16)
O7 Mo2 O1 Mo6 174.72(17)
O8 Mo2 O1 Mo6 88.77(16)
O18 Mo3 O1 Mo1 90.22(17)
O13 Mo3 O1 Mo1 -174.96(18)
O14 Mo3 O1 Mo1 -2.15(15)
O10 Mo3 O1 Mo1 -87.71(17)
O18 Mo3 O1 Mo2 -178.95(18)
O13 Mo3 O1 Mo2 -84.13(17)
O14 Mo3 O1 Mo2 88.69(16)
O10 Mo3 O1 Mo2 3.13(15)
O18 Mo3 O1 Mo5 -1.07(16)
O13 Mo3 O1 Mo5 93.76(17)
O14 Mo3 O1 Mo5 -93.43(16)
O10 Mo3 O1 Mo5 -178.99(18)
O18 Mo3 O1 Mo6 -89.95(17)
O13 Mo3 O1 Mo6 4.88(16)
O14 Mo3 O1 Mo6 177.69(17)
O10 Mo3 O1 Mo6 92.13(17)
O16 Mo5 O1 Mo1 93.77(16)
O15 Mo5 O1 Mo1 -1.56(16)
O17 Mo5 O1 Mo1 -174.82(18)
O18 Mo5 O1 Mo1 -89.73(16)
O16 Mo5 O1 Mo3 -175.51(17)
O15 Mo5 O1 Mo3 89.16(17)
O17 Mo5 O1 Mo3 -84.10(16)
O18 Mo5 O1 Mo3 0.98(14)
O16 Mo5 O1 Mo4 2.62(15)
O15 Mo5 O1 Mo4 -92.71(17)
O17 Mo5 O1 Mo4 94.03(17)
O18 Mo5 O1 Mo4 179.11(17)
O16 Mo5 O1 Mo6 -86.47(16)
O15 Mo5 O1 Mo6 178.20(18)
O17 Mo5 O1 Mo6 4.94(15)
O18 Mo5 O1 Mo6 90.03(16)
O8 Mo4 O1 Mo1 91.15(17)
O11 Mo4 O1 Mo1 -5.03(16)
O12 Mo4 O1 Mo1 -178.15(18)
O16 Mo4 O1 Mo1 -93.71(16)
O8 Mo4 O1 Mo2 0.33(16)
O11 Mo4 O1 Mo2 -95.85(17)
O12 Mo4 O1 Mo2 91.02(16)
O16 Mo4 O1 Mo2 175.46(17)
O8 Mo4 O1 Mo5 -177.57(18)
O11 Mo4 O1 Mo5 86.25(16)
O12 Mo4 O1 Mo5 -86.87(16)
O16 Mo4 O1 Mo5 -2.43(14)
O8 Mo4 O1 Mo6 -88.69(17)
O11 Mo4 O1 Mo6 175.14(18)
O12 Mo4 O1 Mo6 2.01(15)
O16 Mo4 O1 Mo6 86.45(15)
O12 Mo6 O1 Mo2 -92.20(17)
O17 Mo6 O1 Mo2 175.29(18)
O9 Mo6 O1 Mo2 -1.89(15)
O13 Mo6 O1 Mo2 85.85(16)
O12 Mo6 O1 Mo3 177.24(18)
O17 Mo6 O1 Mo3 84.73(17)
O9 Mo6 O1 Mo3 -92.45(17)
O13 Mo6 O1 Mo3 -4.71(15)
O12 Mo6 O1 Mo5 87.42(17)
O17 Mo6 O1 Mo5 -5.09(16)
O9 Mo6 O1 Mo5 177.73(18)
O13 Mo6 O1 Mo5 -94.53(17)
O12 Mo6 O1 Mo4 -2.12(16)
O17 Mo6 O1 Mo4 -94.63(17)
O9 Mo6 O1 Mo4 88.18(17)
O13 Mo6 O1 Mo4 175.93(18)
N1 Mo1 O7 Mo2 176.0(2)
O14 Mo1 O7 Mo2 71.7(2)
O15 Mo1 O7 Mo2 -18.0(6)
O11 Mo1 O7 Mo2 -84.9(2)
O1 Mo1 O7 Mo2 -7.1(2)
O2 Mo2 O7 Mo1 -175.8(2)
O10 Mo2 O7 Mo1 -70.8(2)
O9 Mo2 O7 Mo1 22.5(5)
O8 Mo2 O7 Mo1 83.4(2)
O1 Mo2 O7 Mo1 6.86(19)
O4 Mo4 O8 Mo2 -179.1(2)
O11 Mo4 O8 Mo2 75.1(3)
O12 Mo4 O8 Mo2 -76.3(2)
O16 Mo4 O8 Mo2 -10.7(5)
O1 Mo4 O8 Mo2 -0.4(2)
O2 Mo2 O8 Mo4 -178.0(3)
O10 Mo2 O8 Mo4 -2.2(6)
O9 Mo2 O8 Mo4 79.2(3)
O7 Mo2 O8 Mo4 -77.2(2)
O1 Mo2 O8 Mo4 0.4(2)
O2 Mo2 O9 Mo6 -179.7(2)
O10 Mo2 O9 Mo6 74.7(3)
O7 Mo2 O9 Mo6 -18.1(6)
O8 Mo2 O9 Mo6 -78.8(2)
O1 Mo2 O9 Mo6 -2.6(2)
O6 Mo6 O9 Mo2 -175.9(3)
O12 Mo6 O9 Mo2 80.4(3)
O17 Mo6 O9 Mo2 -3.2(6)
O13 Mo6 O9 Mo2 -73.8(3)
O1 Mo6 O9 Mo2 2.6(2)
O2 Mo2 O10 Mo3 -177.3(3)
O9 Mo2 O10 Mo3 -72.6(3)
O7 Mo2 O10 Mo3 80.3(2)
O8 Mo2 O10 Mo3 6.9(6)
O1 Mo2 O10 Mo3 4.4(2)
O3 Mo3 O10 Mo2 177.7(3)
O18 Mo3 O10 Mo2 -8.9(6)
O13 Mo3 O10 Mo2 74.4(3)
O14 Mo3 O10 Mo2 -81.2(3)
O1 Mo3 O10 Mo2 -4.4(2)
O4 Mo4 O11 Mo1 -176.8(2)
O8 Mo4 O11 Mo1 -70.5(2)
O12 Mo4 O11 Mo1 20.1(5)
O16 Mo4 O11 Mo1 82.2(2)
O1 Mo4 O11 Mo1 6.09(19)
N1 Mo1 O11 Mo4 177.5(2)
O14 Mo1 O11 Mo4 -14.2(6)
O7 Mo1 O11 Mo4 73.6(2)
O15 Mo1 O11 Mo4 -84.8(2)
O1 Mo1 O11 Mo4 -6.4(2)
O6 Mo6 O12 Mo4 -177.0(3)
O17 Mo6 O12 Mo4 79.1(2)
O9 Mo6 O12 Mo4 -73.2(2)
O13 Mo6 O12 Mo4 -1.3(6)
O1 Mo6 O12 Mo4 2.8(2)
O4 Mo4 O12 Mo6 179.8(2)
O8 Mo4 O12 Mo6 75.1(3)
O11 Mo4 O12 Mo6 -16.9(5)
O16 Mo4 O12 Mo6 -80.0(2)
O1 Mo4 O12 Mo6 -2.9(2)
O3 Mo3 O13 Mo6 178.6(2)
O18 Mo3 O13 Mo6 71.3(3)
O14 Mo3 O13 Mo6 -21.5(5)
O10 Mo3 O13 Mo6 -81.7(2)
O1 Mo3 O13 Mo6 -6.6(2)
O6 Mo6 O13 Mo3 -173.6(3)
O12 Mo6 O13 Mo3 10.7(6)
O17 Mo6 O13 Mo3 -70.5(3)
O9 Mo6 O13 Mo3 83.2(3)
O1 Mo6 O13 Mo3 6.6(2)
N1 Mo1 O14 Mo3 173.0(2)
O7 Mo1 O14 Mo3 -82.0(2)
O15 Mo1 O14 Mo3 74.6(2)
O11 Mo1 O14 Mo3 4.8(6)
O1 Mo1 O14 Mo3 -2.9(2)
O3 Mo3 O14 Mo1 177.9(2)
O18 Mo3 O14 Mo1 -75.6(2)
O13 Mo3 O14 Mo1 17.8(5)
O10 Mo3 O14 Mo1 78.6(2)
O1 Mo3 O14 Mo1 2.8(2)
O5 Mo5 O15 Mo1 178.4(2)
O16 Mo5 O15 Mo1 -75.8(2)
O17 Mo5 O15 Mo1 15.7(5)
O18 Mo5 O15 Mo1 77.8(2)
O1 Mo5 O15 Mo1 1.91(19)
N1 Mo1 O15 Mo5 175.2(3)
O14 Mo1 O15 Mo5 -81.5(2)
O7 Mo1 O15 Mo5 9.0(6)
O11 Mo1 O15 Mo5 76.4(2)
O1 Mo1 O15 Mo5 -2.0(2)
O5 Mo5 O16 Mo4 177.3(2)
O15 Mo5 O16 Mo4 72.1(2)
O17 Mo5 O16 Mo4 -79.3(2)
O18 Mo5 O16 Mo4 -11.0(5)
O1 Mo5 O16 Mo4 -3.38(19)
O4 Mo4 O16 Mo5 -177.6(2)
O8 Mo4 O16 Mo5 13.8(5)
O11 Mo4 O16 Mo5 -73.9(2)
O12 Mo4 O16 Mo5 80.8(2)
O1 Mo4 O16 Mo5 3.42(19)
O6 Mo6 O17 Mo5 -174.5(3)
O12 Mo6 O17 Mo5 -70.3(3)
O9 Mo6 O17 Mo5 12.8(6)
O13 Mo6 O17 Mo5 82.9(3)
O1 Mo6 O17 Mo5 6.9(2)
O5 Mo5 O17 Mo6 176.4(2)
O16 Mo5 O17 Mo6 71.6(3)
O15 Mo5 O17 Mo6 -20.8(5)
O18 Mo5 O17 Mo6 -83.6(3)
O1 Mo5 O17 Mo6 -7.0(2)
O3 Mo3 O18 Mo5 179.0(2)
O13 Mo3 O18 Mo5 -75.6(2)
O14 Mo3 O18 Mo5 76.3(2)
O10 Mo3 O18 Mo5 5.8(6)
O1 Mo3 O18 Mo5 1.4(2)
O5 Mo5 O18 Mo3 178.2(2)
O16 Mo5 O18 Mo3 6.3(5)
O15 Mo5 O18 Mo3 -78.6(2)
O17 Mo5 O18 Mo3 76.1(2)
O1 Mo5 O18 Mo3 -1.4(2)
O27 Mo7 O21 Mo9 88.37(16)
O31 Mo7 O21 Mo9 -179.30(17)
O34 Mo7 O21 Mo9 -3.44(15)
O35 Mo7 O21 Mo9 -91.21(16)
O27 Mo7 O21 Mo8 -2.10(15)
O31 Mo7 O21 Mo8 90.23(16)
O34 Mo7 O21 Mo8 -93.91(16)
O35 Mo7 O21 Mo8 178.31(17)
O27 Mo7 O21 Mo10 -92.26(16)
O31 Mo7 O21 Mo10 0.07(15)
O34 Mo7 O21 Mo10 175.93(17)
O35 Mo7 O21 Mo10 88.16(15)
O27 Mo7 O21 Mo11 178.18(17)
O31 Mo7 O21 Mo11 -89.49(16)
O34 Mo7 O21 Mo11 86.36(16)
O35 Mo7 O21 Mo11 -1.41(15)
O34 Mo9 O21 Mo7 3.60(15)
O30 Mo9 O21 Mo7 -88.85(16)
O33 Mo9 O21 Mo7 -179.44(18)
O38 Mo9 O21 Mo7 92.41(16)
O34 Mo9 O21 Mo8 94.53(17)
O30 Mo9 O21 Mo8 2.07(15)
O33 Mo9 O21 Mo8 -88.51(16)
O38 Mo9 O21 Mo8 -176.66(17)
O34 Mo9 O21 Mo11 -87.72(16)
O30 Mo9 O21 Mo11 179.82(17)
O33 Mo9 O21 Mo11 89.24(16)
O38 Mo9 O21 Mo11 1.09(15)
O34 Mo9 O21 Mo12 -176.58(17)
O30 Mo9 O21 Mo12 90.97(16)
O33 Mo9 O21 Mo12 0.38(15)
O38 Mo9 O21 Mo12 -87.77(16)
O29 Mo8 O21 Mo7 178.57(18)
O28 Mo8 O21 Mo7 -88.10(16)
O27 Mo8 O21 Mo7 2.08(15)
O30 Mo8 O21 Mo7 89.11(16)
O29 Mo8 O21 Mo9 87.43(16)
O28 Mo8 O21 Mo9 -179.24(17)
O27 Mo8 O21 Mo9 -89.07(16)
O30 Mo8 O21 Mo9 -2.04(15)
O29 Mo8 O21 Mo10 -90.61(17)
O28 Mo8 O21 Mo10 2.73(15)
O27 Mo8 O21 Mo10 92.90(16)
O30 Mo8 O21 Mo10 179.93(17)
O29 Mo8 O21 Mo12 -1.85(15)
O28 Mo8 O21 Mo12 91.48(15)
O27 Mo8 O21 Mo12 -178.35(16)
O30 Mo8 O21 Mo12 -91.32(16)
O36 Mo10 O21 Mo7 -92.62(17)
O31 Mo10 O21 Mo7 -0.07(15)
O32 Mo10 O21 Mo7 176.22(18)
O28 Mo10 O21 Mo7 88.31(16)
O36 Mo10 O21 Mo8 176.46(18)
O31 Mo10 O21 Mo8 -90.99(16)
O32 Mo10 O21 Mo8 85.31(16)
O28 Mo10 O21 Mo8 -2.61(14)
O36 Mo10 O21 Mo11 -1.30(16)
O31 Mo10 O21 Mo11 91.25(16)
O32 Mo10 O21 Mo11 -92.45(17)
O28 Mo10 O21 Mo11 179.63(17)
O36 Mo10 O21 Mo12 87.56(17)
O31 Mo10 O21 Mo12 -179.89(17)
O32 Mo10 O21 Mo12 -3.59(15)
O28 Mo10 O21 Mo12 -91.51(15)
O35 Mo11 O21 Mo7 1.53(16)
O38 Mo11 O21 Mo7 -92.26(17)
O37 Mo11 O21 Mo7 177.70(18)
O36 Mo11 O21 Mo7 92.06(17)
O35 Mo11 O21 Mo9 92.66(17)
O38 Mo11 O21 Mo9 -1.13(15)
O37 Mo11 O21 Mo9 -91.17(16)
O36 Mo11 O21 Mo9 -176.81(18)
O35 Mo11 O21 Mo10 -89.29(16)
O38 Mo11 O21 Mo10 176.93(17)
O37 Mo11 O21 Mo10 86.88(17)
O36 Mo11 O21 Mo10 1.25(15)
O35 Mo11 O21 Mo12 -178.05(17)
O38 Mo11 O21 Mo12 88.17(16)
O37 Mo11 O21 Mo12 -1.88(15)
O36 Mo11 O21 Mo12 -87.52(16)
O37 Mo12 O21 Mo9 91.76(17)
O33 Mo12 O21 Mo9 -0.39(15)
O32 Mo12 O21 Mo9 -177.03(17)
O29 Mo12 O21 Mo9 -88.69(16)
O37 Mo12 O21 Mo8 -177.77(18)
O33 Mo12 O21 Mo8 90.08(16)
O32 Mo12 O21 Mo8 -86.56(17)
O29 Mo12 O21 Mo8 1.77(15)
O37 Mo12 O21 Mo10 -87.60(17)
O33 Mo12 O21 Mo10 -179.75(17)
O32 Mo12 O21 Mo10 3.61(15)
O29 Mo12 O21 Mo10 91.94(16)
O37 Mo12 O21 Mo11 1.97(16)
O33 Mo12 O21 Mo11 -90.18(16)
O32 Mo12 O21 Mo11 93.18(17)
O29 Mo12 O21 Mo11 -178.49(17)
N2 Mo7 O27 Mo8 -179.3(2)
O31 Mo7 O27 Mo8 -75.9(2)
O34 Mo7 O27 Mo8 80.8(2)
O35 Mo7 O27 Mo8 3.8(6)
O21 Mo7 O27 Mo8 2.75(19)
O22 Mo8 O27 Mo7 177.4(2)
O29 Mo8 O27 Mo7 -10.2(5)
O28 Mo8 O27 Mo7 75.1(2)
O30 Mo8 O27 Mo7 -79.7(2)
O21 Mo8 O27 Mo7 -2.63(19)
O22 Mo8 O28 Mo10 177.9(2)
O29 Mo8 O28 Mo10 74.0(2)
O27 Mo8 O28 Mo10 -79.1(2)
O30 Mo8 O28 Mo10 -9.6(5)
O21 Mo8 O28 Mo10 -3.59(19)
O24 Mo10 O28 Mo8 -176.8(2)
O36 Mo10 O28 Mo8 1.6(5)
O31 Mo10 O28 Mo8 80.4(2)
O32 Mo10 O28 Mo8 -74.3(2)
O21 Mo10 O28 Mo8 3.61(19)
O22 Mo8 O29 Mo12 -177.6(2)
O28 Mo8 O29 Mo12 -74.4(2)
O27 Mo8 O29 Mo12 10.0(5)
O30 Mo8 O29 Mo12 78.8(2)
O21 Mo8 O29 Mo12 2.5(2)
O26 Mo12 O29 Mo8 178.1(3)
O37 Mo12 O29 Mo8 -1.5(6)
O33 Mo12 O29 Mo8 -79.1(2)
O32 Mo12 O29 Mo8 74.8(2)
O21 Mo12 O29 Mo8 -2.5(2)
O23 Mo9 O30 Mo8 177.0(2)
O34 Mo9 O30 Mo8 -79.0(2)
O33 Mo9 O30 Mo8 73.8(2)
O38 Mo9 O30 Mo8 0.0(5)
O21 Mo9 O30 Mo8 -2.8(2)
O22 Mo8 O30 Mo9 -178.7(2)
O29 Mo8 O30 Mo9 -75.7(2)
O28 Mo8 O30 Mo9 8.8(5)
O27 Mo8 O30 Mo9 79.0(2)
O21 Mo8 O30 Mo9 2.8(2)
O24 Mo10 O31 Mo7 -178.3(2)
O36 Mo10 O31 Mo7 77.8(2)
O32 Mo10 O31 Mo7 -7.8(5)
O28 Mo10 O31 Mo7 -76.2(2)
O21 Mo10 O31 Mo7 0.09(19)
N2 Mo7 O31 Mo10 -173.3(2)
O27 Mo7 O31 Mo10 79.4(2)
O34 Mo7 O31 Mo10 -10.4(6)
O35 Mo7 O31 Mo10 -78.0(2)
O21 Mo7 O31 Mo10 -0.1(2)
O26 Mo12 O32 Mo10 176.6(2)
O37 Mo12 O32 Mo10 72.6(3)
O33 Mo12 O32 Mo10 -11.9(6)
O29 Mo12 O32 Mo10 -81.1(2)
O21 Mo12 O32 Mo10 -4.9(2)
O24 Mo10 O32 Mo12 -176.6(2)
O36 Mo10 O32 Mo12 -73.0(3)
O31 Mo10 O32 Mo12 12.8(6)
O28 Mo10 O32 Mo12 81.2(2)
O21 Mo10 O32 Mo12 5.0(2)
O26 Mo12 O33 Mo9 179.1(2)
O37 Mo12 O33 Mo9 -76.8(3)
O32 Mo12 O33 Mo9 7.5(6)
O29 Mo12 O33 Mo9 76.8(2)
O21 Mo12 O33 Mo9 0.5(2)
O23 Mo9 O33 Mo12 178.4(2)
O34 Mo9 O33 Mo12 5.9(6)
O30 Mo9 O33 Mo12 -77.6(3)
O38 Mo9 O33 Mo12 76.8(3)
O21 Mo9 O33 Mo12 -0.5(2)
O23 Mo9 O34 Mo7 176.6(2)
O30 Mo9 O34 Mo7 72.2(2)
O33 Mo9 O34 Mo7 -10.9(5)
O38 Mo9 O34 Mo7 -81.6(2)
O21 Mo9 O34 Mo7 -4.42(19)
N2 Mo7 O34 Mo9 178.1(3)
O27 Mo7 O34 Mo9 -75.0(2)
O31 Mo7 O34 Mo9 14.9(6)
O35 Mo7 O34 Mo9 82.7(2)
O21 Mo7 O34 Mo9 4.6(2)
O25 Mo11 O35 Mo7 179.2(2)
O38 Mo11 O35 Mo7 74.7(2)
O37 Mo11 O35 Mo7 -9.7(5)
O36 Mo11 O35 Mo7 -77.9(2)
O21 Mo11 O35 Mo7 -1.84(19)
N2 Mo7 O35 Mo11 -176.1(3)
O27 Mo7 O35 Mo11 0.9(6)
O31 Mo7 O35 Mo11 81.5(2)
O34 Mo7 O35 Mo11 -76.9(2)
O21 Mo7 O35 Mo11 2.0(2)
O24 Mo10 O36 Mo11 -177.9(3)
O31 Mo10 O36 Mo11 -74.0(3)
O32 Mo10 O36 Mo11 78.8(3)
O28 Mo10 O36 Mo11 3.7(6)
O21 Mo10 O36 Mo11 1.7(2)
O25 Mo11 O36 Mo10 179.5(3)
O35 Mo11 O36 Mo10 74.8(3)
O38 Mo11 O36 Mo10 -10.9(6)
O37 Mo11 O36 Mo10 -78.9(3)
O21 Mo11 O36 Mo10 -1.7(2)
O26 Mo12 O37 Mo11 176.7(3)
O33 Mo12 O37 Mo11 72.9(3)
O32 Mo12 O37 Mo11 -79.2(3)
O29 Mo12 O37 Mo11 -3.6(6)
O21 Mo12 O37 Mo11 -2.6(2)
O25 Mo11 O37 Mo12 -178.3(2)
O35 Mo11 O37 Mo12 10.6(6)
O38 Mo11 O37 Mo12 -74.8(3)
O36 Mo11 O37 Mo12 79.8(3)
O21 Mo11 O37 Mo12 2.7(2)
O25 Mo11 O38 Mo9 -179.8(2)
O35 Mo11 O38 Mo9 -74.3(2)
O37 Mo11 O38 Mo9 77.6(2)
O36 Mo11 O38 Mo9 10.6(5)
O21 Mo11 O38 Mo9 1.5(2)
O23 Mo9 O38 Mo11 178.7(2)
O34 Mo9 O38 Mo11 75.5(2)
O30 Mo9 O38 Mo11 -4.3(5)
O33 Mo9 O38 Mo11 -78.6(2)
O21 Mo9 O38 Mo11 -1.5(2)
O14 Mo1 N1 C1 -133(2)
O7 Mo1 N1 C1 131(2)
O15 Mo1 N1 C1 -43(2)
O11 Mo1 N1 C1 42(2)
O27 Mo7 N2 C9 -178.2(12)
O31 Mo7 N2 C9 87.6(13)
O34 Mo7 N2 C9 -85.7(13)
O35 Mo7 N2 C9 0.6(13)
Mo1 N1 C1 C6 -11(3)
Mo1 N1 C1 C2 168.3(18)
N1 C1 C2 C3 -178.5(6)
C6 C1 C2 C3 1.1(10)
N1 C1 C2 C7 -1.7(10)
C6 C1 C2 C7 177.8(8)
C1 C2 C3 C4 -1.0(10)
C7 C2 C3 C4 -177.6(8)
C1 C2 C3 C8 -177.0(7)
C7 C2 C3 C8 6.4(12)
C2 C3 C4 C5 0.5(12)
C8 C3 C4 C5 177.1(8)
C3 C4 C5 C6 -0.1(13)
C4 C5 C6 C1 0.1(12)
N1 C1 C6 C5 179.0(7)
C2 C1 C6 C5 -0.6(12)
C4 C3 C8 O19 5.3(12)
C2 C3 C8 O19 -178.5(9)
C4 C3 C8 O20 -175.0(7)
C2 C3 C8 O20 1.2(11)
Mo7 N2 C9 C14 -8.2(17)
Mo7 N2 C9 C10 170.2(10)
N2 C9 C10 C11 -177.9(6)
C14 C9 C10 C11 0.4(10)
N2 C9 C10 C15 -0.2(9)
C14 C9 C10 C15 178.1(6)
C9 C10 C11 C12 0.1(9)
C15 C10 C11 C12 -177.4(7)
C9 C10 C11 C16 -178.9(6)
C15 C10 C11 C16 3.6(10)
C10 C11 C12 C13 -0.7(10)
C16 C11 C12 C13 178.3(6)
C11 C12 C13 C14 0.7(11)
C12 C13 C14 C9 0.0(11)
N2 C9 C14 C13 177.8(6)
C10 C9 C14 C13 -0.5(11)
C12 C11 C16 O39 -171.6(7)
C10 C11 C16 O39 7.4(11)
C12 C11 C16 O40 8.3(10)
C10 C11 C16 O40 -172.6(7)
C25 N3 C17 C18 171.5(6)
C21 N3 C17 C18 -67.7(7)
C29 N3 C17 C18 50.1(7)
N3 C17 C18 C19 164.7(6)
C17 C18 C19 C20 172.6(6)
C17 N3 C21 C22 -63.9(7)
C25 N3 C21 C22 54.4(7)
C29 N3 C21 C22 175.5(5)
N3 C21 C22 C23 -172.0(5)
C21 C22 C23 C24 -178.4(6)
C17 N3 C25 C26 172.8(6)
C21 N3 C25 C26 52.0(8)
C29 N3 C25 C26 -66.0(7)
N3 C25 C26 C27 -178.0(6)
C25 C26 C27 C28 -179.2(7)
C17 N3 C29 C30 57.4(7)
C25 N3 C29 C30 -61.2(7)
C21 N3 C29 C30 178.0(5)
N3 C29 C30 C31 -170.1(6)
C29 C30 C31 C32 -175.1(8)
C45 N4 C33 C34 50.5(6)
C41 N4 C33 C34 170.1(5)
C37 N4 C33 C34 -68.8(6)
N4 C33 C34 C35 176.4(5)
C33 C34 C35 C36 -176.7(5)
C45 N4 C37 C38 65.6(6)
C41 N4 C37 C38 -54.2(6)
C33 N4 C37 C38 -174.4(5)
N4 C37 C38 C39 -177.6(5)
C37 C38 C39 C40 176.5(5)
C45 N4 C41 C42 -172.3(5)
C37 N4 C41 C42 -52.4(7)
C33 N4 C41 C42 67.2(6)
N4 C41 C42 C43 173.1(5)
C41 C42 C43 C44 -65.7(7)
C41 N4 C45 C46 -65.5(7)
C37 N4 C45 C46 173.3(5)
C33 N4 C45 C46 54.4(7)
N4 C45 C46 C47 179.6(6)
C45 C46 C47 C48 176.0(8)
C61 N5 C49 C50 173.5(5)
C57 N5 C49 C50 53.2(7)
C53 N5 C49 C50 -64.9(7)
N5 C49 C50 C51 174.0(5)
C49 C50 C51 C52 -170.5(6)
C61 N5 C53 C54 -44.9(8)
C49 N5 C53 C54 -165.7(6)
C57 N5 C53 C54 72.9(7)
N5 C53 C54 C55 -164.3(6)
C53 C54 C55 C56 -170.8(6)
C61 N5 C57 C58 -62.3(7)
C49 N5 C57 C58 58.8(7)
C53 N5 C57 C58 178.0(6)
N5 C57 C58 C59 -170.9(6)
C57 C58 C59 C60 -65.3(8)
C49 N5 C61 C62 60.9(7)
C57 N5 C61 C62 -176.4(6)
C53 N5 C61 C62 -59.3(7)
N5 C61 C62 C63B 160.1(18)
N5 C61 C62 C63A 170.7(12)
C63B C62 C63A C64A 26(12)
C61 C62 C63A C64A -88.9(17)
C61 C62 C63B C64B 65(3)
C63A C62 C63B C64B -4(11)
C73 N6 C65 C66 -176.4(9)
C69 N6 C65 C66 -56.0(11)
C77 N6 C65 C66 62.3(10)
N6 C65 C66 C67 -175.1(8)
C65 C66 C67 C68 -179.0(8)
C65 N6 C69 C70 -58.0(12)
C73 N6 C69 C70 59.9(12)
C77 N6 C69 C70 -179.0(10)
N6 C69 C70 C71 -179.4(10)
C69 C70 C71 C72 -66.1(12)
C65 N6 C73 C74 174.8(12)
C69 N6 C73 C74 53.5(15)
C77 N6 C73 C74 -64.4(15)
N6 C73 C74 C75 -178.5(13)
C73 C74 C75 C76 177.3(16)
C65 N6 C77 C78A 35.7(16)
C73 N6 C77 C78A -82.3(16)
C69 N6 C77 C78A 157.3(13)
C65 N6 C77 C78B 88.2(14)
C73 N6 C77 C78B -29.8(15)
C69 N6 C77 C78B -150.1(13)
N6 C77 C78A C79A 178.0(14)
C78B C77 C78A C79A 95.7(19)
N6 C77 C78B C79B -175.9(17)
C78A C77 C78B C79B -59(2)
C77 C78A C79A C80A 171.1(16)
C77 C78B C79B C80B 57(2)
